data_4110606
loop_
_publ_author_name
'Sensuke Ogoshi'
'Kei-ichi Tonomori'
'Masa-aki Oka'
'Hideo Kurosawa'

_publ_section_title
;
 Reversible Carbon-Carbon Bond Formation between 1,3-Dienes and Aldehyde
 or Ketone on Nickel(0)
;
_journal_name_full 'Journal of the American Chemical Society'
_journal_page_first 7077
_journal_page_last 7086
_journal_paper_doi 10.1021/ja060580l
_journal_volume 128
_journal_year 2006
_chemical_formula_moiety 'C31 H49 Ni O P'
_chemical_formula_sum 'C31 H49 Ni O P'
_chemical_formula_weight 1054.80
_space_group_IT_number 2
_symmetry_cell_setting triclinic
_symmetry_Int_Tables_number 2
_symmetry_space_group_name_Hall '-P 1'
_symmetry_space_group_name_H-M 'P -1'
_cell_angle_alpha 99.366(3)
_cell_angle_beta 90.460(5)
_cell_angle_gamma 96.393(3)
_cell_formula_units_Z 4
_cell_length_a 10.0742(4)
_cell_length_b 15.5556(6)
_cell_length_c 19.061(2)
_cell_measurement_reflns_used 12332
_cell_measurement_temperature 273.1
_cell_measurement_theta_max 27.5
_cell_measurement_theta_min 1.9
_cell_volume 2927.9(3)
_computing_cell_refinement PROCESS-AUTO
_computing_data_collection PROCESS-AUTO
_computing_data_reduction CrystalStructure
_computing_publication_material 'CrystalStructure 3.6.0'
_computing_structure_refinement CRYSTALS
_computing_structure_solution SIR92
_diffrn_detector_area_resol_mean 10.00
_diffrn_measured_fraction_theta_full 0.8329
_diffrn_measured_fraction_theta_max 0.8329
_diffrn_measurement_device_type 'Rigaku RAXIS-RAPID'
_diffrn_measurement_method \w
_diffrn_radiation_type 'Mo K\a'
_diffrn_radiation_wavelength 0.7107
_diffrn_reflns_limit_h_max 12
_diffrn_reflns_limit_h_min -13
_diffrn_reflns_limit_k_max 19
_diffrn_reflns_limit_k_min -20
_diffrn_reflns_limit_l_max 24
_diffrn_reflns_limit_l_min -24
_diffrn_reflns_number 21612
_diffrn_reflns_theta_full 27.48
_diffrn_reflns_theta_max 27.48
_exptl_absorpt_coefficient_mu 0.738
_exptl_absorpt_correction_type none
_exptl_crystal_colour yellow
_exptl_crystal_density_diffrn 1.196
_exptl_crystal_description block
_exptl_crystal_F_000 1144.00
_exptl_crystal_size_max 0.32
_exptl_crystal_size_mid 0.22
_exptl_crystal_size_min 0.10
_refine_diff_density_max 0.73
_refine_diff_density_min -0.68
_refine_ls_extinction_method none
_refine_ls_goodness_of_fit_ref 5.397
_refine_ls_hydrogen_treatment refall
_refine_ls_number_parameters 711
_refine_ls_number_reflns 5227
_refine_ls_R_factor_gt 0.0890
_refine_ls_shift/su_max 0.0010
_refine_ls_structure_factor_coef F
_refine_ls_weighting_details 'w = 1.0'
_refine_ls_weighting_scheme unit
_refine_ls_wR_factor_ref 0.1110
_reflns_number_gt 5227
_reflns_number_total 11178
_reflns_threshold_expression F^2^>2.0\s(F^2^)
_cod_data_source_file ja060580lsi20060125_053900.cif
_cod_data_source_block '_tonomori'
_cod_original_cell_volume 2927.8(3)
_cod_original_formula_sum 'C62 H98 O2 Ni2 P2 '
_cod_database_code 4110606

loop_
_symmetry_equiv_pos_site_id
_symmetry_equiv_pos_as_xyz
1 +X,+Y,+Z
2 -X,-Y,-Z

loop_
_atom_site_label
_atom_site_type_symbol
_atom_site_fract_x
_atom_site_fract_y
_atom_site_fract_z
_atom_site_U_iso_or_equiv
_atom_site_adp_type
_atom_site_occupancy
_atom_site_symmetry_multiplicity
_atom_site_calc_flag
_atom_site_refinement_flags
Ni(1) Ni 0.4785(2) 0.1957(1) 0.45125(9) 0.0376(5) Uani 1.00 1 d .
Ni(2) Ni 0.9005(2) 0.1874(1) 0.94494(9) 0.0399(5) Uani 1.00 1 d .
P(1) P 0.6915(3) 0.2422(2) 0.4678(2) 0.0362(9) Uani 1.00 1 d .
P(2) P 0.7080(3) 0.2394(2) 0.9633(2) 0.0347(9) Uani 1.00 1 d .
O(1) O 0.4442(8) 0.2504(6) 0.3744(5) 0.047(3) Uani 1.00 1 d .
O(2) O 0.9632(9) 0.2553(7) 0.8778(5) 0.058(3) Uani 1.00 1 d .
C(1) C 0.443(1) 0.126(1) 0.5292(8) 0.054(5) Uani 1.00 1 d .
C(2) C 0.327(1) 0.153(1) 0.5036(8) 0.051(4) Uani 1.00 1 d .
C(3) C 0.296(1) 0.1297(9) 0.4312(8) 0.045(4) Uani 1.00 1 d .
C(4) C 0.221(1) 0.183(1) 0.3895(8) 0.056(5) Uani 1.00 1 d .
C(5) C 0.321(1) 0.218(1) 0.3381(7) 0.046(4) Uani 1.00 1 d .
C(6) C 0.263(2) 0.225(1) 0.5546(8) 0.068(6) Uani 1.00 1 d .
C(7) C 0.316(2) 0.041(1) 0.3907(9) 0.070(6) Uani 1.00 1 d .
C(8) C 0.266(1) 0.291(1) 0.3044(7) 0.049(4) Uani 1.00 1 d .
C(9) C 0.159(2) 0.271(1) 0.2568(8) 0.072(6) Uani 1.00 1 d .
C(10) C 0.106(2) 0.337(2) 0.228(1) 0.096(8) Uani 1.00 1 d .
C(11) C 0.163(2) 0.419(2) 0.244(1) 0.092(8) Uani 1.00 1 d .
C(12) C 0.267(2) 0.442(1) 0.291(1) 0.089(7) Uani 1.00 1 d .
C(13) C 0.318(2) 0.377(1) 0.3210(8) 0.060(5) Uani 1.00 1 d .
C(14) C 0.751(1) 0.2534(9) 0.5614(7) 0.043(4) Uani 1.00 1 d .
C(15) C 0.678(1) 0.313(1) 0.6149(7) 0.052(4) Uani 1.00 1 d .
C(16) C 0.707(1) 0.301(1) 0.6908(7) 0.060(5) Uani 1.00 1 d .
C(17) C 0.855(2) 0.315(1) 0.7069(8) 0.070(6) Uani 1.00 1 d .
C(18) C 0.933(2) 0.260(1) 0.6534(8) 0.076(6) Uani 1.00 1 d .
C(19) C 0.900(1) 0.273(1) 0.5779(8) 0.060(5) Uani 1.00 1 d .
C(20) C 0.797(1) 0.1638(9) 0.4198(7) 0.042(4) Uani 1.00 1 d .
C(21) C 0.793(2) 0.079(1) 0.4481(9) 0.064(5) Uani 1.00 1 d .
C(22) C 0.879(2) 0.014(1) 0.406(1) 0.075(6) Uani 1.00 1 d .
C(23) C 0.835(2) -0.006(1) 0.328(1) 0.089(7) Uani 1.00 1 d .
C(24) C 0.837(2) 0.078(1) 0.2985(8) 0.068(6) Uani 1.00 1 d .
C(25) C 0.756(1) 0.144(1) 0.3397(7) 0.056(5) Uani 1.00 1 d .
C(26) C 0.732(1) 0.3435(8) 0.4310(7) 0.040(4) Uani 1.00 1 d .
C(27) C 0.879(1) 0.380(1) 0.4264(9) 0.059(5) Uani 1.00 1 d .
C(28) C 0.892(2) 0.456(1) 0.385(1) 0.081(7) Uani 1.00 1 d .
C(29) C 0.815(2) 0.529(1) 0.4184(9) 0.072(6) Uani 1.00 1 d .
C(30) C 0.667(2) 0.495(1) 0.4250(9) 0.068(6) Uani 1.00 1 d .
C(31) C 0.653(1) 0.4178(9) 0.4636(8) 0.053(5) Uani 1.00 1 d .
C(32) C 0.898(1) 0.097(1) 1.0097(8) 0.060(5) Uani 1.00 1 d .
C(33) C 1.032(2) 0.127(1) 0.9890(9) 0.068(6) Uani 1.00 1 d .
C(34) C 1.049(2) 0.115(1) 0.9165(9) 0.063(6) Uani 1.00 1 d .
C(35) C 1.150(1) 0.173(1) 0.8818(8) 0.064(5) Uani 1.00 1 d .
C(36) C 1.070(1) 0.224(1) 0.8379(8) 0.055(5) Uani 1.00 1 d .
C(37) C 1.127(2) 0.183(1) 1.043(1) 0.090(7) Uani 1.00 1 d .
C(38) C 0.984(2) 0.033(1) 0.8659(9) 0.077(6) Uani 1.00 1 d .
C(39) C 1.156(1) 0.298(1) 0.8128(8) 0.050(4) Uani 1.00 1 d .
C(40) C 1.140(2) 0.384(1) 0.8311(9) 0.074(6) Uani 1.00 1 d .
C(41) C 1.219(2) 0.449(1) 0.807(1) 0.090(7) Uani 1.00 1 d .
C(42) C 1.316(2) 0.430(1) 0.762(1) 0.088(7) Uani 1.00 1 d .
C(43) C 1.337(2) 0.345(1) 0.7410(9) 0.077(7) Uani 1.00 1 d .
C(44) C 1.256(2) 0.278(1) 0.7649(8) 0.071(6) Uani 1.00 1 d .
C(45) C 0.649(1) 0.2429(9) 1.0550(7) 0.041(4) Uani 1.00 1 d .
C(46) C 0.512(1) 0.272(1) 1.0739(8) 0.061(5) Uani 1.00 1 d .
C(47) C 0.472(1) 0.257(1) 1.1474(8) 0.061(5) Uani 1.00 1 d .
C(48) C 0.576(2) 0.298(1) 1.2030(8) 0.064(5) Uani 1.00 1 d .
C(49) C 0.711(1) 0.271(1) 1.1857(7) 0.058(5) Uani 1.00 1 d .
C(50) C 0.752(1) 0.288(1) 1.1126(7) 0.055(5) Uani 1.00 1 d .
C(51) C 0.578(1) 0.1683(9) 0.9077(7) 0.042(4) Uani 1.00 1 d .
C(52) C 0.619(2) 0.157(1) 0.8290(7) 0.058(5) Uani 1.00 1 d .
C(53) C 0.523(2) 0.092(1) 0.7795(8) 0.069(6) Uani 1.00 1 d .
C(54) C 0.508(2) 0.005(1) 0.8031(8) 0.068(5) Uani 1.00 1 d .
C(55) C 0.458(2) 0.014(1) 0.8752(9) 0.073(6) Uani 1.00 1 d .
C(56) C 0.550(2) 0.078(1) 0.9278(8) 0.060(5) Uani 1.00 1 d .
C(57) C 0.711(1) 0.3474(8) 0.9332(7) 0.039(4) Uani 1.00 1 d .
C(58) C 0.812(1) 0.4160(9) 0.9764(8) 0.054(5) Uani 1.00 1 d .
C(59) C 0.831(1) 0.4967(9) 0.944(1) 0.064(5) Uani 1.00 1 d .
C(60) C 0.699(1) 0.534(1) 0.9347(9) 0.061(5) Uani 1.00 1 d .
C(61) C 0.599(1) 0.4676(9) 0.8918(9) 0.056(5) Uani 1.00 1 d .
C(62) C 0.579(1) 0.3841(9) 0.9250(8) 0.050(4) Uani 1.00 1 d .
H(1) H 0.4857 0.0816 0.5001 0.067 Uiso 1.00 1 c R
H(2) H 0.4810 0.1513 0.5747 0.067 Uiso 1.00 1 c R
H(3) H 0.1916 0.2307 0.4208 0.068 Uiso 1.00 1 c R
H(4) H 0.1453 0.1485 0.3648 0.068 Uiso 1.00 1 c R
H(5) H 0.3351 0.1713 0.3014 0.055 Uiso 1.00 1 c R
H(6) H 0.2726 0.2774 0.5344 0.081 Uiso 1.00 1 c R
H(7) H 0.3050 0.2359 0.6004 0.081 Uiso 1.00 1 c R
H(8) H 0.1705 0.2064 0.5590 0.081 Uiso 1.00 1 c R
H(9) H 0.3157 0.0427 0.3412 0.081 Uiso 1.00 1 c R
H(10) H 0.3998 0.0255 0.4049 0.081 Uiso 1.00 1 c R
H(11) H 0.2465 -0.0013 0.4009 0.081 Uiso 1.00 1 c R
H(12) H 0.1236 0.2110 0.2427 0.086 Uiso 1.00 1 c R
H(13) H 0.0299 0.3220 0.1974 0.120 Uiso 1.00 1 c R
H(14) H 0.1267 0.4629 0.2224 0.117 Uiso 1.00 1 c R
H(15) H 0.3060 0.5008 0.3017 0.112 Uiso 1.00 1 c R
H(16) H 0.3894 0.3931 0.3548 0.072 Uiso 1.00 1 c R
H(17) H 0.7279 0.1968 0.5735 0.052 Uiso 1.00 1 c R
H(18) H 0.7052 0.3721 0.6099 0.062 Uiso 1.00 1 c R
H(19) H 0.5843 0.3002 0.6050 0.062 Uiso 1.00 1 c R
H(20) H 0.6640 0.3424 0.7224 0.073 Uiso 1.00 1 c R
H(21) H 0.6732 0.2434 0.6969 0.073 Uiso 1.00 1 c R
H(22) H 0.8699 0.3009 0.7527 0.082 Uiso 1.00 1 c R
H(23) H 0.8861 0.3754 0.7072 0.082 Uiso 1.00 1 c R
H(24) H 0.9092 0.2000 0.6572 0.093 Uiso 1.00 1 c R
H(25) H 1.0260 0.2751 0.6636 0.093 Uiso 1.00 1 c R
H(26) H 0.9458 0.2340 0.5456 0.073 Uiso 1.00 1 c R
H(27) H 0.9293 0.3317 0.5726 0.073 Uiso 1.00 1 c R
H(28) H 0.8869 0.1910 0.4238 0.049 Uiso 1.00 1 c R
H(29) H 0.7033 0.0521 0.4462 0.077 Uiso 1.00 1 c R
H(30) H 0.8252 0.0909 0.4961 0.077 Uiso 1.00 1 c R
H(31) H 0.8707 -0.0382 0.4255 0.093 Uiso 1.00 1 c R
H(32) H 0.9691 0.0396 0.4092 0.093 Uiso 1.00 1 c R
H(33) H 0.8949 -0.0422 0.3035 0.101 Uiso 1.00 1 c R
H(34) H 0.7472 -0.0363 0.3242 0.101 Uiso 1.00 1 c R
H(35) H 0.9270 0.1036 0.2975 0.079 Uiso 1.00 1 c R
H(36) H 0.8011 0.0629 0.2513 0.079 Uiso 1.00 1 c R
H(37) H 0.6640 0.1219 0.3352 0.065 Uiso 1.00 1 c R
H(38) H 0.7691 0.1969 0.3200 0.065 Uiso 1.00 1 c R
H(39) H 0.6996 0.3295 0.3830 0.048 Uiso 1.00 1 c R
H(40) H 0.9162 0.3985 0.4729 0.071 Uiso 1.00 1 c R
H(41) H 0.9252 0.3343 0.4022 0.071 Uiso 1.00 1 c R
H(42) H 0.9836 0.4783 0.3851 0.099 Uiso 1.00 1 c R
H(43) H 0.8603 0.4359 0.3375 0.099 Uiso 1.00 1 c R
H(44) H 0.8517 0.5536 0.4644 0.087 Uiso 1.00 1 c R
H(45) H 0.8205 0.5737 0.3893 0.087 Uiso 1.00 1 c R
H(46) H 0.6213 0.5399 0.4499 0.084 Uiso 1.00 1 c R
H(47) H 0.6282 0.4763 0.3786 0.084 Uiso 1.00 1 c R
H(48) H 0.5616 0.3957 0.4636 0.065 Uiso 1.00 1 c R
H(49) H 0.6852 0.4376 0.5111 0.065 Uiso 1.00 1 c R
H(50) H 0.8375 0.0612 0.9755 0.077 Uiso 1.00 1 c R
H(51) H 0.8705 0.1134 1.0571 0.077 Uiso 1.00 1 c R
H(52) H 1.2077 0.1394 0.8528 0.081 Uiso 1.00 1 c R
H(53) H 1.2012 0.2137 0.9172 0.081 Uiso 1.00 1 c R
H(54) H 1.0323 0.1847 0.7976 0.069 Uiso 1.00 1 c R
H(55) H 1.2041 0.2027 1.0195 0.110 Uiso 1.00 1 c R
H(56) H 1.1512 0.1502 1.0782 0.110 Uiso 1.00 1 c R
H(57) H 1.0857 0.2326 1.0653 0.110 Uiso 1.00 1 c R
H(58) H 1.0467 0.0122 0.8324 0.095 Uiso 1.00 1 c R
H(59) H 0.9098 0.0491 0.8416 0.095 Uiso 1.00 1 c R
H(60) H 0.9539 -0.0111 0.8927 0.095 Uiso 1.00 1 c R
H(61) H 1.0729 0.3994 0.8639 0.088 Uiso 1.00 1 c R
H(62) H 1.2029 0.5083 0.8209 0.104 Uiso 1.00 1 c R
H(63) H 1.3714 0.4756 0.7454 0.102 Uiso 1.00 1 c R
H(64) H 1.4074 0.3311 0.7098 0.093 Uiso 1.00 1 c R
H(65) H 1.2707 0.2191 0.7483 0.085 Uiso 1.00 1 c R
H(66) H 0.6399 0.1832 1.0614 0.050 Uiso 1.00 1 c R
H(67) H 0.5172 0.3329 1.0727 0.073 Uiso 1.00 1 c R
H(68) H 0.4475 0.2410 1.0397 0.073 Uiso 1.00 1 c R
H(69) H 0.4591 0.1957 1.1474 0.074 Uiso 1.00 1 c R
H(70) H 0.3902 0.2811 1.1581 0.074 Uiso 1.00 1 c R
H(71) H 0.5499 0.2806 1.2470 0.077 Uiso 1.00 1 c R
H(72) H 0.5801 0.3596 1.2071 0.077 Uiso 1.00 1 c R
H(73) H 0.7096 0.2096 1.1869 0.069 Uiso 1.00 1 c R
H(74) H 0.7750 0.3025 1.2201 0.069 Uiso 1.00 1 c R
H(75) H 0.8358 0.2663 1.1022 0.064 Uiso 1.00 1 c R
H(76) H 0.7605 0.3490 1.1125 0.064 Uiso 1.00 1 c R
H(77) H 0.4979 0.1955 0.9119 0.051 Uiso 1.00 1 c R
H(78) H 0.7051 0.1371 0.8259 0.068 Uiso 1.00 1 c R
H(79) H 0.6238 0.2128 0.8143 0.068 Uiso 1.00 1 c R
H(80) H 0.5571 0.0855 0.7329 0.082 Uiso 1.00 1 c R
H(81) H 0.4387 0.1140 0.7792 0.082 Uiso 1.00 1 c R
H(82) H 0.4453 -0.0336 0.7721 0.078 Uiso 1.00 1 c R
H(83) H 0.5915 -0.0184 0.8015 0.078 Uiso 1.00 1 c R
H(84) H 0.3721 0.0344 0.8760 0.086 Uiso 1.00 1 c R
H(85) H 0.4507 -0.0417 0.8900 0.087 Uiso 1.00 1 c R
H(86) H 0.5117 0.0845 0.9735 0.071 Uiso 1.00 1 c R
H(87) H 0.6326 0.0543 0.9300 0.071 Uiso 1.00 1 c R
H(88) H 0.7450 0.3388 0.8866 0.046 Uiso 1.00 1 c R
H(89) H 0.7796 0.4302 1.0231 0.066 Uiso 1.00 1 c R
H(90) H 0.8952 0.3932 0.9788 0.066 Uiso 1.00 1 c R
H(91) H 0.8692 0.4831 0.8982 0.078 Uiso 1.00 1 c R
H(92) H 0.8911 0.5392 0.9733 0.078 Uiso 1.00 1 c R
H(93) H 0.7158 0.5826 0.9106 0.078 Uiso 1.00 1 c R
H(94) H 0.6651 0.5524 0.9803 0.078 Uiso 1.00 1 c R
H(95) H 0.5165 0.4915 0.8911 0.069 Uiso 1.00 1 c R
H(96) H 0.6288 0.4539 0.8445 0.069 Uiso 1.00 1 c R
H(97) H 0.5195 0.3418 0.8953 0.061 Uiso 1.00 1 c R
H(98) H 0.5425 0.3970 0.9707 0.061 Uiso 1.00 1 c R

loop_
_atom_site_aniso_label
_atom_site_aniso_U_11
_atom_site_aniso_U_22
_atom_site_aniso_U_33
_atom_site_aniso_U_12
_atom_site_aniso_U_13
_atom_site_aniso_U_23
Ni(1) 0.0292(9) 0.045(1) 0.040(1) 0.0020(8) 0.0028(7) 0.0110(8)
Ni(2) 0.041(1) 0.044(1) 0.038(1) 0.0156(8) 0.0071(8) 0.0109(8)
P(1) 0.035(2) 0.043(2) 0.032(2) 0.006(2) 0.004(1) 0.008(1)
P(2) 0.039(2) 0.036(2) 0.031(2) 0.009(2) 0.005(1) 0.009(1)
O(1) 0.033(5) 0.062(6) 0.050(6) -0.000(5) -0.002(4) 0.025(5)
O(2) 0.047(6) 0.073(8) 0.067(7) 0.031(5) 0.025(5) 0.039(6)
C(1) 0.051(9) 0.06(1) 0.06(1) 0.004(8) -0.003(7) 0.021(8)
C(2) 0.045(8) 0.051(9) 0.06(1) -0.003(7) 0.011(7) 0.023(7)
C(3) 0.025(7) 0.050(9) 0.059(9) -0.005(6) -0.007(6) 0.008(7)
C(4) 0.023(7) 0.08(1) 0.06(1) -0.004(7) -0.010(6) 0.020(9)
C(5) 0.030(7) 0.055(9) 0.053(9) 0.005(7) -0.000(6) 0.006(7)
C(6) 0.06(1) 0.08(1) 0.06(1) 0.016(9) 0.017(8) 0.004(9)
C(7) 0.08(1) 0.05(1) 0.07(1) -0.007(9) 0.012(9) 0.002(8)
C(8) 0.041(8) 0.06(1) 0.044(8) 0.008(7) 0.005(6) 0.003(7)
C(9) 0.07(1) 0.11(2) 0.036(9) 0.01(1) 0.001(8) 0.017(9)
C(10) 0.05(1) 0.17(2) 0.08(1) 0.03(1) -0.016(9) 0.05(2)
C(11) 0.11(2) 0.11(2) 0.07(1) 0.04(1) 0.00(1) 0.05(1)
C(12) 0.13(2) 0.08(1) 0.07(1) 0.05(1) -0.00(1) 0.02(1)
C(13) 0.07(1) 0.06(1) 0.05(1) 0.017(9) -0.008(8) 0.001(8)
C(14) 0.037(7) 0.055(9) 0.038(7) 0.008(7) 0.005(6) 0.005(6)
C(15) 0.052(9) 0.06(1) 0.045(8) 0.014(8) 0.002(7) 0.000(7)
C(16) 0.058(9) 0.09(1) 0.034(8) 0.011(9) 0.002(7) 0.021(8)
C(17) 0.07(1) 0.10(1) 0.033(8) -0.01(1) -0.015(8) 0.007(8)
C(18) 0.048(9) 0.14(2) 0.05(1) 0.02(1) -0.003(7) 0.03(1)
C(19) 0.037(8) 0.10(1) 0.049(9) 0.008(8) 0.001(7) 0.018(9)
C(20) 0.027(7) 0.038(8) 0.059(9) 0.008(6) 0.002(6) -0.001(6)
C(21) 0.06(1) 0.046(9) 0.09(1) 0.001(8) 0.031(9) 0.011(8)
C(22) 0.07(1) 0.05(1) 0.11(2) 0.017(9) 0.04(1) 0.03(1)
C(23) 0.06(1) 0.08(1) 0.11(2) 0.01(1) 0.02(1) -0.03(1)
C(24) 0.07(1) 0.08(1) 0.05(1) 0.02(1) -0.003(8) -0.019(9)
C(25) 0.050(9) 0.07(1) 0.039(8) 0.012(8) -0.005(7) -0.008(7)
C(26) 0.041(7) 0.045(8) 0.033(7) -0.002(6) -0.003(6) 0.014(6)
C(27) 0.048(9) 0.042(9) 0.09(1) 0.015(7) 0.007(8) 0.007(8)
C(28) 0.06(1) 0.06(1) 0.13(2) -0.001(9) 0.02(1) 0.04(1)
C(29) 0.08(1) 0.07(1) 0.07(1) -0.01(1) 0.008(9) 0.031(9)
C(30) 0.07(1) 0.06(1) 0.08(1) 0.011(9) 0.010(9) 0.03(1)
C(31) 0.051(9) 0.049(9) 0.06(1) 0.010(7) 0.024(7) 0.016(7)
C(32) 0.06(1) 0.07(1) 0.06(1) 0.032(9) 0.016(8) 0.036(9)
C(33) 0.06(1) 0.08(1) 0.07(1) 0.05(1) 0.001(9) 0.02(1)
C(34) 0.06(1) 0.07(1) 0.07(1) 0.044(9) 0.011(8) 0.040(9)
C(35) 0.050(9) 0.09(1) 0.07(1) 0.038(9) 0.023(8) 0.019(9)
C(36) 0.044(8) 0.07(1) 0.06(1) 0.022(8) 0.012(7) 0.018(8)
C(37) 0.08(1) 0.11(2) 0.09(2) 0.03(1) -0.01(1) 0.03(1)
C(38) 0.13(2) 0.05(1) 0.06(1) 0.03(1) 0.02(1) 0.014(8)
C(39) 0.036(8) 0.06(1) 0.054(9) 0.008(7) 0.001(6) 0.014(8)
C(40) 0.07(1) 0.08(1) 0.07(1) -0.01(1) 0.012(9) 0.01(1)
C(41) 0.10(2) 0.07(1) 0.09(1) -0.03(1) 0.03(1) 0.01(1)
C(42) 0.09(2) 0.10(2) 0.06(1) -0.03(1) 0.00(1) 0.02(1)
C(43) 0.07(1) 0.11(2) 0.06(1) -0.00(1) 0.011(9) 0.02(1)
C(44) 0.06(1) 0.10(1) 0.05(1) 0.01(1) 0.009(8) 0.01(1)
C(45) 0.039(7) 0.046(8) 0.041(8) 0.007(6) 0.010(6) 0.017(6)
C(46) 0.043(8) 0.09(1) 0.05(1) 0.023(8) 0.012(7) 0.002(9)
C(47) 0.049(9) 0.09(1) 0.049(9) 0.017(8) 0.028(7) 0.011(8)
C(48) 0.08(1) 0.06(1) 0.047(9) 0.010(9) 0.029(8) 0.011(8)
C(49) 0.06(1) 0.08(1) 0.027(7) 0.018(9) 0.003(7) 0.002(7)
C(50) 0.06(1) 0.06(1) 0.032(7) -0.005(8) 0.002(7) 0.003(7)
C(51) 0.043(8) 0.038(8) 0.048(8) 0.017(6) 0.000(6) 0.006(6)
C(52) 0.08(1) 0.06(1) 0.029(8) 0.004(9) 0.006(7) 0.001(7)
C(53) 0.08(1) 0.08(1) 0.044(9) 0.00(1) -0.007(8) 0.008(9)
C(54) 0.10(1) 0.05(1) 0.042(9) 0.009(9) -0.031(9) -0.017(7)
C(55) 0.08(1) 0.05(1) 0.09(1) -0.001(9) -0.03(1) 0.006(9)
C(56) 0.06(1) 0.06(1) 0.06(1) -0.009(8) -0.002(8) 0.014(8)
C(57) 0.034(7) 0.034(7) 0.047(8) 0.006(6) -0.001(6) 0.001(6)
C(58) 0.045(8) 0.06(1) 0.06(1) 0.010(7) -0.013(7) 0.013(8)
C(59) 0.06(1) 0.033(8) 0.10(1) 0.011(8) -0.005(9) 0.017(9)
C(60) 0.07(1) 0.044(9) 0.08(1) 0.024(8) 0.013(9) 0.030(8)
C(61) 0.046(8) 0.045(9) 0.08(1) 0.002(7) -0.014(8) 0.024(8)
C(62) 0.044(8) 0.06(1) 0.053(9) 0.010(7) 0.001(7) 0.021(7)

loop_
_atom_type_symbol
_atom_type_description
_atom_type_scat_dispersion_real
_atom_type_scat_dispersion_imag
_atom_type_scat_source
C C 0.003 0.002
;
International Tables for Crystallography
(1992, Vol. C, Tables 4.2.6.8 and 6.1.1.4)
;
H H 0.000 0.000
;
International Tables for Crystallography
(1992, Vol. C, Table 6.1.1.4)
;
O O 0.011 0.006
;
International Tables for Crystallography
(1992, Vol. C, Tables 4.2.6.8 and 6.1.1.4)
;
P P 0.102 0.094
;
International Tables for Crystallography
(1992, Vol. C, Tables 4.2.6.8 and 6.1.1.4)
;
Ni Ni 0.339 1.112
;
International Tables for Crystallography
(1992, Vol. C, Tables 4.2.6.8 and 6.1.1.4)
;

loop_
_geom_angle_atom_site_label_1
_geom_angle_atom_site_label_2
_geom_angle_atom_site_label_3
_geom_angle
O(1) Ni(1) P(1) 98.6(3)
C(1) Ni(1) P(1) 102.3(4)
C(2) Ni(1) P(1) 139.9(4)
C(3) Ni(1) P(1) 168.7(4)
Ni(1) P(1) C(14) 113.7(4)
Ni(1) P(1) C(20) 111.9(4)
Ni(1) P(1) C(26) 110.2(4)
C(1) Ni(1) O(1) 159.0(5)
C(2) Ni(1) O(1) 117.8(5)
C(3) Ni(1) O(1) 86.3(5)
Ni(1) O(1) C(5) 114.1(8)
Ni(1) C(1) C(2) 67.4(9)
C(2) Ni(1) C(1) 41.8(6)
C(3) Ni(1) C(1) 73.5(6)
Ni(1) C(2) C(1) 70.8(9)
Ni(1) C(2) C(3) 71.7(8)
C(3) Ni(1) C(2) 41.2(6)
Ni(1) C(2) C(6) 115(1)
Ni(1) C(3) C(2) 67.1(7)
Ni(1) C(3) C(4) 106.3(9)
Ni(1) C(3) C(7) 106.5(9)
O(2) Ni(2) P(2) 97.9(3)
C(32) Ni(2) P(2) 103.3(4)
C(33) Ni(2) P(2) 142.2(5)
C(34) Ni(2) P(2) 166.6(4)
Ni(2) P(2) C(45) 114.3(5)
Ni(2) P(2) C(51) 109.6(4)
Ni(2) P(2) C(57) 110.6(4)
C(32) Ni(2) O(2) 158.8(5)
C(33) Ni(2) O(2) 116.9(6)
C(34) Ni(2) O(2) 86.4(6)
Ni(2) O(2) C(36) 114(1)
Ni(2) C(32) C(33) 66(1)
C(33) Ni(2) C(32) 43.0(7)
C(34) Ni(2) C(32) 72.8(7)
Ni(2) C(33) C(32) 70(1)
Ni(2) C(33) C(34) 70(1)
C(34) Ni(2) C(33) 40.7(7)
Ni(2) C(33) C(37) 116(1)
Ni(2) C(34) C(33) 68(1)
Ni(2) C(34) C(35) 105(1)
Ni(2) C(34) C(38) 105(1)
C(20) P(1) C(14) 103.2(6)
C(26) P(1) C(14) 112.3(6)
P(1) C(14) C(15) 115(1)
P(1) C(14) C(19) 118.5(9)
C(26) P(1) C(20) 104.9(6)
P(1) C(20) C(21) 114(1)
P(1) C(20) C(25) 109(1)
P(1) C(26) C(27) 118(1)
P(1) C(26) C(31) 113.6(9)
C(51) P(2) C(45) 104.9(6)
C(57) P(2) C(45) 112.2(6)
P(2) C(45) C(46) 119(1)
P(2) C(45) C(50) 114.5(9)
P(2) C(51) C(52) 109.6(9)
C(57) P(2) C(51) 104.6(6)
P(2) C(51) C(56) 113(1)
P(2) C(57) C(58) 111(1)
P(2) C(57) C(62) 118.6(9)
O(1) C(5) C(4) 110(1)
O(1) C(5) C(8) 110(1)
O(2) C(36) C(35) 109(1)
O(2) C(36) C(39) 111(1)
C(1) C(2) C(3) 117(1)
C(1) C(2) C(6) 116(1)
C(2) C(3) C(4) 123(1)
C(6) C(2) C(3) 124(1)
C(2) C(3) C(7) 122(1)
C(3) C(4) C(5) 105(1)
C(7) C(3) C(4) 113(1)
C(4) C(5) C(8) 110(1)
C(5) C(8) C(13) 122(1)
C(5) C(8) C(9) 120(1)
C(13) C(8) C(9) 117(1)
C(8) C(9) C(10) 120(1)
C(8) C(13) C(12) 121(1)
C(9) C(10) C(11) 120(1)
C(10) C(11) C(12) 120(2)
C(11) C(12) C(13) 119(1)
C(19) C(14) C(15) 108(1)
C(14) C(15) C(16) 111(1)
C(14) C(19) C(18) 111(1)
C(15) C(16) C(17) 110(1)
C(16) C(17) C(18) 112(1)
C(17) C(18) C(19) 110(1)
C(25) C(20) C(21) 109(1)
C(20) C(21) C(22) 112(1)
C(20) C(25) C(24) 111(1)
C(21) C(22) C(23) 111(1)
C(22) C(23) C(24) 109(1)
C(23) C(24) C(25) 113(1)
C(31) C(26) C(27) 109(1)
C(26) C(27) C(28) 110(1)
C(26) C(31) C(30) 113(1)
C(27) C(28) C(29) 111(1)
C(28) C(29) C(30) 110(1)
C(29) C(30) C(31) 111(1)
C(32) C(33) C(34) 114(1)
C(32) C(33) C(37) 119(1)
C(33) C(34) C(35) 122(1)
C(37) C(33) C(34) 124(1)
C(33) C(34) C(38) 122(1)
C(34) C(35) C(36) 106(1)
C(38) C(34) C(35) 114(1)
C(35) C(36) C(39) 111(1)
C(36) C(39) C(40) 124(1)
C(36) C(39) C(44) 119(1)
C(44) C(39) C(40) 116(1)
C(39) C(40) C(41) 123(1)
C(39) C(44) C(43) 120(1)
C(40) C(41) C(42) 120(1)
C(41) C(42) C(43) 119(2)
C(42) C(43) C(44) 120(1)
C(50) C(45) C(46) 109(1)
C(45) C(46) C(47) 112(1)
C(45) C(50) C(49) 112(1)
C(46) C(47) C(48) 112(1)
C(47) C(48) C(49) 112(1)
C(48) C(49) C(50) 111(1)
C(56) C(51) C(52) 108(1)
C(51) C(52) C(53) 113(1)
C(51) C(56) C(55) 113(1)
C(52) C(53) C(54) 110(1)
C(53) C(54) C(55) 109(1)
C(54) C(55) C(56) 112(1)
C(62) C(57) C(58) 110(1)
C(57) C(58) C(59) 110(1)
C(57) C(62) C(61) 111(1)
C(58) C(59) C(60) 111(1)
C(59) C(60) C(61) 111(1)
C(60) C(61) C(62) 110(1)
Ni(1) C(1) H(1) 85.7560
Ni(1) C(1) H(2) 116.3375
Ni(2) C(32) H(50) 86.0333
Ni(2) C(32) H(51) 117.3065
P(1) C(14) H(17) 104.2877
P(1) C(20) H(28) 107.7216
P(1) C(26) H(39) 104.8612
P(2) C(45) H(66) 104.0272
P(2) C(51) H(77) 108.4575
P(2) C(57) H(88) 105.2226
O(1) C(5) H(5) 108.7320
O(2) C(36) H(54) 107.4650
H(1) C(1) C(2) 119.2630
H(2) C(1) C(2) 120.7306
H(2) C(1) H(1) 120.0008
C(2) C(6) H(6) 107.8895
C(2) C(6) H(7) 111.1595
C(2) C(6) H(8) 109.2602
C(3) C(4) H(3) 109.4192
C(3) C(4) H(4) 111.5894
C(3) C(7) H(9) 109.6646
C(3) C(7) H(10) 108.9650
C(3) C(7) H(11) 109.5771
H(3) C(4) C(5) 108.9456
C(4) C(5) H(5) 108.1256
H(4) C(4) C(5) 111.6021
H(4) C(4) H(3) 109.4597
H(5) C(5) C(8) 108.6310
H(7) C(6) H(6) 109.4771
H(8) C(6) H(6) 109.8929
H(8) C(6) H(7) 109.1459
H(10) C(7) H(9) 109.4786
H(11) C(7) H(9) 109.6420
H(11) C(7) H(10) 109.4981
C(8) C(9) H(12) 119.5522
C(8) C(13) H(16) 119.1333
H(12) C(9) C(10) 120.3377
C(9) C(10) H(13) 119.1927
H(13) C(10) C(11) 120.4384
C(10) C(11) H(14) 118.7948
C(11) C(12) H(15) 120.1412
H(14) C(11) C(12) 120.2357
C(12) C(13) H(16) 118.9595
H(15) C(12) C(13) 120.7331
H(17) C(14) C(15) 103.8368
C(14) C(15) H(19) 108.8067
C(14) C(15) H(18) 108.4567
H(17) C(14) C(19) 104.2794
C(14) C(19) H(26) 108.8136
C(14) C(19) H(27) 109.5632
H(19) C(15) C(16) 109.1469
H(18) C(15) C(16) 109.0986
C(15) C(16) H(20) 108.7329
C(15) C(16) H(21) 109.1813
H(19) C(15) H(18) 109.4612
C(16) C(17) H(22) 108.2642
H(20) C(16) C(17) 109.3669
H(21) C(16) C(17) 109.3787
C(16) C(17) H(23) 109.1346
H(21) C(16) H(20) 109.4549
H(22) C(17) C(18) 108.6148
H(23) C(17) C(18) 108.4778
C(17) C(18) H(24) 108.4359
C(17) C(18) H(25) 109.4565
H(23) C(17) H(22) 109.4637
C(18) C(19) H(26) 108.5226
C(18) C(19) H(27) 109.4569
H(24) C(18) C(19) 108.7541
H(25) C(18) C(19) 109.8878
H(25) C(18) H(24) 109.4540
H(27) C(19) H(26) 109.4517
C(20) C(21) H(29) 108.8365
H(28) C(20) C(21) 108.1919
C(20) C(21) H(30) 108.6089
C(20) C(25) H(37) 108.6503
H(28) C(20) C(25) 107.7967
C(20) C(25) H(38) 109.6389
H(29) C(21) C(22) 108.6746
H(30) C(21) C(22) 108.6244
C(21) C(22) H(31) 108.6717
C(21) C(22) H(32) 108.8460
H(30) C(21) H(29) 109.4583
H(31) C(22) C(23) 109.6984
H(32) C(22) C(23) 108.9335
C(22) C(23) H(34) 109.3655
C(22) C(23) H(33) 108.2993
H(32) C(22) H(31) 109.4516
H(34) C(23) C(24) 110.0946
C(23) C(24) H(35) 109.0983
C(23) C(24) H(36) 107.1885
H(33) C(23) C(24) 109.8397
H(34) C(23) H(33) 109.4608
C(24) C(25) H(37) 109.0033
C(24) C(25) H(38) 108.6096
H(35) C(24) C(25) 108.7418
H(36) C(24) C(25) 108.2837
H(36) C(24) H(35) 109.4634
H(38) C(25) H(37) 109.4609
H(39) C(26) C(27) 104.8623
C(26) C(27) H(40) 109.6366
C(26) C(27) H(41) 108.5352
H(39) C(26) C(31) 104.0786
C(26) C(31) H(48) 108.5421
C(26) C(31) H(49) 108.3419
H(40) C(27) C(28) 109.6690
H(41) C(27) C(28) 108.6269
C(27) C(28) H(42) 108.5291
C(27) C(28) H(43) 109.4151
H(41) C(27) H(40) 109.4600
H(42) C(28) C(29) 108.1152
H(43) C(28) C(29) 109.3919
C(28) C(29) H(44) 109.9378
C(28) C(29) H(45) 109.2705
H(43) C(28) H(42) 109.4650
C(29) C(30) H(47) 108.8431
H(44) C(29) C(30) 109.1065
C(29) C(30) H(46) 109.4246
H(45) C(29) C(30) 109.0110
H(45) C(29) H(44) 109.4587
C(30) C(31) H(48) 108.7372
C(30) C(31) H(49) 108.0613
H(47) C(30) C(31) 108.4996
H(46) C(30) C(31) 109.2942
H(47) C(30) H(46) 109.4572
H(49) C(31) H(48) 109.4621
H(50) C(32) C(33) 119.8582
H(51) C(32) C(33) 120.1519
H(51) C(32) H(50) 119.9888
C(33) C(37) H(55) 108.0048
C(33) C(37) H(57) 109.7561
C(33) C(37) H(56) 109.9886
C(34) C(35) H(53) 109.9235
C(34) C(35) H(52) 110.9514
C(34) C(38) H(59) 108.8307
C(34) C(38) H(60) 109.5133
C(34) C(38) H(58) 109.9876
H(53) C(35) C(36) 108.7080
C(35) C(36) H(54) 107.7206
H(52) C(35) C(36) 111.2350
H(53) C(35) H(52) 109.4554
H(54) C(36) C(39) 108.7615
H(57) C(37) H(55) 109.4707
H(56) C(37) H(55) 109.5577
H(57) C(37) H(56) 110.0307
H(59) C(38) H(58) 109.5597
H(60) C(38) H(58) 109.4617
H(60) C(38) H(59) 109.4723
C(39) C(40) H(61) 118.3242
C(39) C(44) H(65) 120.8983
H(61) C(40) C(41) 118.3406
C(40) C(41) H(62) 120.1985
H(62) C(41) C(42) 119.3764
C(41) C(42) H(63) 120.5358
C(42) C(43) H(64) 119.6847
H(63) C(42) C(43) 120.0303
C(43) C(44) H(65) 118.9240
H(64) C(43) C(44) 120.0191
H(66) C(45) C(46) 103.1959
C(45) C(46) H(67) 107.8114
C(45) C(46) H(68) 109.4732
H(66) C(45) C(50) 103.7210
C(45) C(50) H(75) 109.0453
C(45) C(50) H(76) 108.5209
H(67) C(46) C(47) 107.9635
H(68) C(46) C(47) 109.6537
C(46) C(47) H(69) 108.0214
C(46) C(47) H(70) 108.9978
H(68) C(46) H(67) 109.4623
H(69) C(47) C(48) 108.5118
H(70) C(47) C(48) 109.4860
C(47) C(48) H(72) 108.4171
C(47) C(48) H(71) 108.7622
H(70) C(47) H(69) 109.4635
H(72) C(48) C(49) 108.7373
C(48) C(49) H(73) 108.8720
C(48) C(49) H(74) 109.2835
H(71) C(48) C(49) 108.6833
H(72) C(48) H(71) 109.4646
C(49) C(50) H(75) 108.9914
C(49) C(50) H(76) 108.7755
H(73) C(49) C(50) 108.7916
H(74) C(49) C(50) 109.1330
H(74) C(49) H(73) 109.4619
H(76) C(50) H(75) 109.4559
C(51) C(52) H(78) 108.6057
H(77) C(51) C(52) 108.6207
C(51) C(52) H(79) 108.0430
C(51) C(56) H(87) 108.1796
H(77) C(51) C(56) 108.4421
C(51) C(56) H(86) 107.8822
H(78) C(52) C(53) 108.2990
H(79) C(52) C(53) 109.0883
C(52) C(53) H(80) 108.8210
C(52) C(53) H(81) 108.8742
H(79) C(52) H(78) 109.4595
H(80) C(53) C(54) 108.8591
H(81) C(53) C(54) 110.1421
C(53) C(54) H(83) 110.2785
C(53) C(54) H(82) 108.5639
H(81) C(53) H(80) 109.4476
H(83) C(54) C(55) 110.2662
C(54) C(55) H(84) 109.9922
C(54) C(55) H(85) 108.4915
H(82) C(54) C(55) 108.8271
H(83) C(54) H(82) 109.4538
C(55) C(56) H(87) 107.7523
C(55) C(56) H(86) 109.6106
H(84) C(55) C(56) 108.3992
H(85) C(55) C(56) 108.2959
H(85) C(55) H(84) 109.4585
H(87) C(56) H(86) 109.4617
H(88) C(57) C(58) 104.9204
C(57) C(58) H(90) 109.6897
C(57) C(58) H(89) 108.6271
H(88) C(57) C(62) 104.7419
C(57) C(62) H(97) 109.5410
C(57) C(62) H(98) 108.4987
H(90) C(58) C(59) 108.9836
H(89) C(58) C(59) 109.2725
C(58) C(59) H(91) 109.0026
C(58) C(59) H(92) 108.5208
H(90) C(58) H(89) 109.4658
H(91) C(59) C(60) 108.9384
H(92) C(59) C(60) 109.5528
C(59) C(60) H(94) 109.1670
C(59) C(60) H(93) 108.1107
H(92) C(59) H(91) 109.4591
H(94) C(60) C(61) 109.9115
C(60) C(61) H(95) 108.7214
C(60) C(61) H(96) 109.9257
H(93) C(60) C(61) 108.5108
H(94) C(60) H(93) 109.4579
C(61) C(62) H(97) 108.6448
C(61) C(62) H(98) 109.4323
H(95) C(61) C(62) 109.0527
H(96) C(61) C(62) 109.4841
H(96) C(61) H(95) 109.4606
H(98) C(62) H(97) 109.4585

loop_
_geom_bond_atom_site_label_1
_geom_bond_atom_site_label_2
_geom_bond_distance
Ni(1) P(1) 2.190(3)
Ni(1) O(1) 1.86(1)
Ni(1) C(1) 1.99(2)
Ni(1) C(2) 1.95(1)
Ni(1) C(3) 2.00(1)
Ni(2) P(2) 2.192(4)
Ni(2) O(2) 1.86(1)
Ni(2) C(32) 2.02(2)
Ni(2) C(33) 1.97(2)
Ni(2) C(34) 2.00(2)
P(1) C(14) 1.85(1)
P(1) C(20) 1.84(1)
P(1) C(26) 1.83(1)
P(2) C(45) 1.84(1)
P(2) C(51) 1.83(1)
P(2) C(57) 1.86(1)
O(1) C(5) 1.42(1)
O(2) C(36) 1.40(2)
C(1) C(2) 1.41(2)
C(2) C(3) 1.39(2)
C(2) C(6) 1.56(2)
C(3) C(4) 1.50(2)
C(3) C(7) 1.50(2)
C(4) C(5) 1.53(2)
C(5) C(8) 1.54(2)
C(8) C(9) 1.38(2)
C(8) C(13) 1.37(2)
C(9) C(10) 1.39(3)
C(10) C(11) 1.33(4)
C(11) C(12) 1.35(3)
C(12) C(13) 1.38(3)
C(14) C(15) 1.52(2)
C(14) C(19) 1.52(2)
C(15) C(16) 1.52(2)
C(16) C(17) 1.50(2)
C(17) C(18) 1.51(2)
C(18) C(19) 1.53(2)
C(20) C(21) 1.51(2)
C(20) C(25) 1.55(2)
C(21) C(22) 1.53(2)
C(22) C(23) 1.51(3)
C(23) C(24) 1.50(3)
C(24) C(25) 1.51(2)
C(26) C(27) 1.53(2)
C(26) C(31) 1.52(2)
C(27) C(28) 1.52(3)
C(28) C(29) 1.51(2)
C(29) C(30) 1.54(2)
C(30) C(31) 1.49(2)
C(32) C(33) 1.46(2)
C(33) C(34) 1.38(2)
C(33) C(37) 1.50(2)
C(34) C(35) 1.51(2)
C(34) C(38) 1.55(2)
C(35) C(36) 1.53(2)
C(36) C(39) 1.50(2)
C(39) C(40) 1.35(2)
C(39) C(44) 1.39(2)
C(40) C(41) 1.36(3)
C(41) C(42) 1.33(3)
C(42) C(43) 1.36(3)
C(43) C(44) 1.38(3)
C(45) C(46) 1.53(2)
C(45) C(50) 1.53(2)
C(46) C(47) 1.51(2)
C(47) C(48) 1.49(2)
C(48) C(49) 1.50(2)
C(49) C(50) 1.51(2)
C(51) C(52) 1.55(2)
C(51) C(56) 1.51(2)
C(52) C(53) 1.52(2)
C(53) C(54) 1.49(2)
C(54) C(55) 1.46(2)
C(55) C(56) 1.52(2)
C(57) C(58) 1.52(2)
C(57) C(62) 1.51(2)
C(58) C(59) 1.49(2)
C(59) C(60) 1.53(2)
C(60) C(61) 1.49(2)
C(61) C(62) 1.53(2)
C(1) H(1) 0.9500
C(1) H(2) 0.9500
C(4) H(3) 0.9500
C(4) H(4) 0.9499
C(5) H(5) 0.9501
C(6) H(6) 0.9500
C(6) H(7) 0.9500
C(6) H(8) 0.9500
C(7) H(9) 0.9500
C(7) H(10) 0.9500
C(7) H(11) 0.9500
C(9) H(12) 0.9500
C(10) H(13) 0.9499
C(11) H(14) 0.9500
C(12) H(15) 0.9500
C(13) H(16) 0.9501
C(14) H(17) 0.9500
C(15) H(18) 0.9500
C(15) H(19) 0.9500
C(16) H(20) 0.9500
C(16) H(21) 0.9500
C(17) H(22) 0.9499
C(17) H(23) 0.9500
C(18) H(24) 0.9500
C(18) H(25) 0.9500
C(19) H(26) 0.9501
C(19) H(27) 0.9500
C(20) H(28) 0.9500
C(21) H(29) 0.9500
C(21) H(30) 0.9499
C(22) H(31) 0.9500
C(22) H(32) 0.9500
C(23) H(33) 0.9500
C(23) H(34) 0.9500
C(24) H(35) 0.9500
C(24) H(36) 0.9501
C(25) H(37) 0.9499
C(25) H(38) 0.9500
C(26) H(39) 0.9501
C(27) H(40) 0.9500
C(27) H(41) 0.9500
C(28) H(42) 0.9500
C(28) H(43) 0.9499
C(29) H(44) 0.9499
C(29) H(45) 0.9500
C(30) H(46) 0.9500
C(30) H(47) 0.9500
C(31) H(48) 0.9500
C(31) H(49) 0.9501
C(32) H(50) 0.9499
C(32) H(51) 0.9500
C(35) H(52) 0.9499
C(35) H(53) 0.9500
C(36) H(54) 0.9499
C(37) H(55) 0.9500
C(37) H(56) 0.9500
C(37) H(57) 0.9500
C(38) H(58) 0.9500
C(38) H(59) 0.9500
C(38) H(60) 0.9501
C(40) H(61) 0.9500
C(41) H(62) 0.9500
C(42) H(63) 0.9500
C(43) H(64) 0.9500
C(44) H(65) 0.9499
C(45) H(66) 0.9500
C(46) H(67) 0.9500
C(46) H(68) 0.9500
C(47) H(69) 0.9500
C(47) H(70) 0.9500
C(48) H(71) 0.9500
C(48) H(72) 0.9501
C(49) H(73) 0.9500
C(49) H(74) 0.9500
C(50) H(75) 0.9500
C(50) H(76) 0.9499
C(51) H(77) 0.9500
C(52) H(78) 0.9499
C(52) H(79) 0.9499
C(53) H(80) 0.9501
C(53) H(81) 0.9499
C(54) H(82) 0.9500
C(54) H(83) 0.9500
C(55) H(84) 0.9499
C(55) H(85) 0.9500
C(56) H(86) 0.9501
C(56) H(87) 0.9500
C(57) H(88) 0.9499
C(58) H(89) 0.9499
C(58) H(90) 0.9500
C(59) H(91) 0.9500
C(59) H(92) 0.9500
C(60) H(93) 0.9499
C(60) H(94) 0.9501
C(61) H(95) 0.9500
C(61) H(96) 0.9501
C(62) H(97) 0.9500
C(62) H(98) 0.9500
H(12) C(9) 0.9500
H(68) C(46) 0.9500

loop_
_geom_contact_atom_site_label_1
_geom_contact_atom_site_label_2
_geom_contact_distance
_geom_contact_site_symmetry_2
Ni(1) C(4) 2.82(1) .
Ni(1) C(5) 2.76(1) .
Ni(1) C(6) 2.97(2) .
Ni(1) C(7) 2.83(1) .
Ni(1) C(14) 3.39(1) .
Ni(1) C(20) 3.35(1) .
Ni(1) C(26) 3.31(1) .
Ni(2) C(35) 2.81(1) .
Ni(2) C(36) 2.76(2) .
Ni(2) C(37) 2.95(2) .
Ni(2) C(38) 2.83(2) .
Ni(2) C(45) 3.39(1) .
Ni(2) C(51) 3.29(1) .
Ni(2) C(52) 3.52(1) .
Ni(2) C(57) 3.34(1) .
P(1) O(1) 3.078(9) .
P(1) C(1) 3.26(1) .
P(1) C(15) 2.85(1) .
P(1) C(19) 2.90(1) .
P(1) C(21) 2.82(2) .
P(1) C(25) 2.78(1) .
P(1) C(27) 2.90(2) .
P(1) C(31) 2.82(2) .
P(2) O(2) 3.06(1) .
P(2) C(32) 3.30(2) .
P(2) C(46) 2.92(1) .
P(2) C(50) 2.84(1) .
P(2) C(52) 2.76(1) .
P(2) C(56) 2.80(1) .
P(2) C(58) 2.80(1) .
P(2) C(62) 2.91(2) .
O(1) C(2) 3.26(2) .
O(1) C(3) 2.64(2) .
O(1) C(4) 2.42(2) .
O(1) C(7) 3.43(2) .
O(1) C(8) 2.43(2) .
O(1) C(13) 2.78(2) .
O(1) C(26) 3.19(1) .
O(1) C(31) 3.38(2) .
O(2) C(33) 3.26(2) .
O(2) C(34) 2.64(2) .
O(2) C(35) 2.39(2) .
O(2) C(38) 3.45(2) .
O(2) C(39) 2.40(2) .
O(2) C(40) 2.79(2) .
O(2) C(57) 3.16(2) .
O(2) C(58) 3.39(2) .
C(1) C(3) 2.39(2) .
C(1) C(6) 2.52(2) .
C(1) C(7) 2.96(2) .
C(1) C(14) 3.48(2) .
C(2) C(4) 2.55(2) .
C(2) C(5) 3.47(2) .
C(2) C(7) 2.53(2) .
C(3) C(5) 2.42(2) .
C(3) C(6) 2.61(2) .
C(4) C(6) 3.12(2) .
C(4) C(7) 2.51(2) .
C(4) C(8) 2.53(2) .
C(4) C(9) 3.15(2) .
C(4) C(13) 3.53(2) .
C(5) C(7) 3.08(2) .
C(5) C(9) 2.53(2) .
C(5) C(13) 2.55(2) .
C(8) C(10) 2.40(3) .
C(8) C(11) 2.76(3) .
C(8) C(12) 2.40(3) .
C(9) C(11) 2.36(3) .
C(9) C(12) 2.73(3) .
C(9) C(13) 2.35(2) .
C(10) C(12) 2.33(3) .
C(10) C(13) 2.71(2) .
C(11) C(13) 2.35(3) .
C(14) C(16) 2.52(2) .
C(14) C(17) 2.93(2) .
C(14) C(18) 2.51(2) .
C(14) C(20) 2.90(2) .
C(14) C(21) 3.25(2) .
C(14) C(26) 3.06(2) .
C(15) C(17) 2.49(2) .
C(15) C(18) 2.91(2) .
C(15) C(19) 2.47(2) .
C(15) C(31) 3.55(2) .
C(16) C(18) 2.51(2) .
C(16) C(19) 2.93(2) .
C(17) C(19) 2.50(2) .
C(19) C(20) 3.31(2) .
C(19) C(27) 3.57(2) .
C(20) C(22) 2.53(2) .
C(20) C(23) 2.98(2) .
C(20) C(24) 2.53(2) .
C(20) C(26) 2.92(2) .
C(20) C(27) 3.35(2) .
C(21) C(23) 2.50(3) .
C(21) C(24) 2.89(2) .
C(21) C(25) 2.49(2) .
C(22) C(24) 2.46(3) .
C(22) C(25) 2.93(3) .
C(23) C(25) 2.53(3) .
C(25) C(26) 3.33(2) .
C(26) C(28) 2.51(2) .
C(26) C(29) 2.97(2) .
C(26) C(30) 2.53(2) .
C(27) C(29) 2.51(2) .
C(27) C(30) 2.93(2) .
C(27) C(31) 2.49(2) .
C(28) C(30) 2.50(2) .
C(28) C(31) 2.90(2) .
C(29) C(31) 2.51(2) .
C(32) C(34) 2.38(2) .
C(32) C(37) 2.56(2) .
C(32) C(38) 2.93(2) .
C(32) C(45) 3.58(2) .
C(33) C(35) 2.54(2) .
C(33) C(36) 3.47(3) .
C(33) C(38) 2.56(2) .
C(34) C(36) 2.43(3) .
C(34) C(37) 2.55(2) .
C(35) C(37) 3.07(3) .
C(35) C(38) 2.57(2) .
C(35) C(39) 2.51(3) .
C(35) C(40) 3.57(3) .
C(35) C(44) 3.10(3) .
C(36) C(38) 3.13(2) .
C(36) C(40) 2.53(3) .
C(36) C(44) 2.50(2) .
C(39) C(41) 2.38(3) .
C(39) C(42) 2.77(3) .
C(39) C(43) 2.41(2) .
C(40) C(42) 2.33(3) .
C(40) C(43) 2.69(2) .
C(40) C(44) 2.33(3) .
C(41) C(43) 2.33(3) .
C(41) C(44) 2.72(3) .
C(42) C(44) 2.38(3) .
C(45) C(47) 2.52(2) .
C(45) C(48) 2.94(2) .
C(45) C(49) 2.52(2) .
C(45) C(51) 2.91(2) .
C(45) C(56) 3.29(2) .
C(45) C(57) 3.07(2) .
C(45) C(58) 3.54(2) .
C(46) C(48) 2.49(2) .
C(46) C(49) 2.92(2) .
C(46) C(50) 2.49(2) .
C(46) C(51) 3.42(2) .
C(46) C(62) 3.60(2) .
C(47) C(49) 2.49(2) .
C(47) C(50) 2.91(2) .
C(48) C(50) 2.49(2) .
C(50) C(58) 3.54(2) .
C(51) C(53) 2.56(2) .
C(51) C(54) 2.98(2) .
C(51) C(55) 2.54(2) .
C(51) C(57) 2.92(2) .
C(51) C(62) 3.32(2) .
C(52) C(54) 2.48(2) .
C(52) C(55) 2.87(2) .
C(52) C(56) 2.48(2) .
C(52) C(57) 3.32(2) .
C(53) C(55) 2.41(3) .
C(53) C(56) 2.88(2) .
C(54) C(56) 2.47(2) .
C(57) C(59) 2.48(2) .
C(57) C(60) 2.91(2) .
C(57) C(61) 2.51(2) .
C(58) C(60) 2.49(2) .
C(58) C(61) 2.93(2) .
C(58) C(62) 2.50(2) .
C(59) C(61) 2.50(2) .
C(59) C(62) 2.90(2) .
C(60) C(62) 2.48(2) .
Ni(1) H(1) 2.1417 .
Ni(1) H(2) 2.5584 .
Ni(1) H(3) 3.0684 .
Ni(1) H(5) 3.1381 .
Ni(1) H(6) 2.9004 .
Ni(1) H(7) 3.3566 .
Ni(1) H(9) 3.1946 .
Ni(1) H(10) 2.6797 .
Ni(1) H(17) 3.4093 .
Ni(1) H(19) 3.2213 .
Ni(1) H(29) 3.3442 .
Ni(1) H(37) 3.0695 .
Ni(1) H(39) 3.2991 .
Ni(1) H(48) 3.1007 .
Ni(2) H(50) 2.1675 .
Ni(2) H(51) 2.5922 .
Ni(2) H(53) 3.0732 .
Ni(2) H(54) 3.1125 .
Ni(2) H(55) 3.3295 .
Ni(2) H(57) 2.8892 .
Ni(2) H(59) 2.6803 .
Ni(2) H(60) 3.1923 .
Ni(2) H(66) 3.4541 .
Ni(2) H(75) 3.1512 .
Ni(2) H(78) 2.9402 .
Ni(2) H(87) 3.1942 .
Ni(2) H(88) 3.3001 .
Ni(2) H(90) 3.1684 .
P(1) H(1) 3.2064 .
P(1) H(2) 3.3141 .
P(1) H(17) 2.2788 .
P(1) H(18) 3.0957 .
P(1) H(19) 2.8825 .
P(1) H(26) 2.9735 .
P(1) H(27) 3.1526 .
P(1) H(28) 2.3176 .
P(1) H(29) 2.9331 .
P(1) H(30) 2.9580 .
P(1) H(37) 2.8813 .
P(1) H(38) 2.9250 .
P(1) H(39) 2.2722 .
P(1) H(40) 3.1204 .
P(1) H(41) 3.0061 .
P(1) H(48) 2.8606 .
P(1) H(49) 3.0263 .
P(2) H(50) 3.2322 .
P(2) H(51) 3.3937 .
P(2) H(66) 2.2691 .
P(2) H(67) 3.1399 .
P(2) H(68) 3.0124 .
P(2) H(75) 2.8816 .
P(2) H(76) 3.0767 .
P(2) H(77) 2.3106 .
P(2) H(78) 2.8334 .
P(2) H(79) 2.9093 .
P(2) H(86) 2.9753 .
P(2) H(87) 2.8592 .
P(2) H(88) 2.3004 .
P(2) H(89) 3.0067 .
P(2) H(90) 2.8508 .
P(2) H(97) 3.0225 .
P(2) H(98) 3.1005 .
O(1) H(3) 2.7026 .
O(1) H(4) 3.2321 .
O(1) H(5) 1.9425 .
O(1) H(6) 3.5071 .
O(1) H(9) 3.3016 .
O(1) H(16) 2.4317 .
O(1) H(37) 3.1593 .
O(1) H(38) 3.5854 .
O(1) H(39) 2.7174 .
O(1) H(48) 2.7422 .
O(1) H(71) 2.7472 55401
O(2) H(22) 2.7825 .
O(2) H(52) 3.2057 .
O(2) H(53) 2.6847 .
O(2) H(54) 1.9166 .
O(2) H(59) 3.1536 .
O(2) H(61) 2.4423 .
O(2) H(78) 3.0696 .
O(2) H(79) 3.5728 .
O(2) H(88) 2.6676 .
O(2) H(90) 2.7887 .
C(1) H(1) 3.3404 65602
C(1) H(6) 3.0607 .
C(1) H(7) 2.5554 .
C(1) H(8) 3.1665 .
C(1) H(10) 2.6197 .
C(1) H(10) 3.3704 65602
C(1) H(11) 3.3612 .
C(1) H(17) 3.0160 .
C(1) H(19) 3.0492 .
C(1) H(29) 3.2865 .
C(1) H(29) 3.0953 65602
C(1) H(31) 3.4763 65602
C(2) H(1) 2.0454 .
C(2) H(2) 2.0599 .
C(2) H(3) 2.5981 .
C(2) H(4) 3.1892 .
C(2) H(6) 2.0601 .
C(2) H(7) 2.0983 .
C(2) H(8) 2.0763 .
C(2) H(9) 3.2817 .
C(2) H(10) 2.6752 .
C(2) H(11) 2.8757 .
C(2) H(19) 3.5859 .
C(2) H(29) 3.4624 65602
C(2) H(31) 3.0024 65602
C(3) H(1) 2.5557 .
C(3) H(2) 3.2465 .
C(3) H(3) 2.0206 .
C(3) H(4) 2.0454 .
C(3) H(5) 2.6790 .
C(3) H(6) 2.8028 .
C(3) H(7) 3.3701 .
C(3) H(8) 2.8975 .
C(3) H(9) 2.0316 .
C(3) H(10) 2.0235 .
C(3) H(11) 2.0306 .
C(3) H(32) 3.4272 45501
C(4) H(5) 2.0409 .
C(4) H(6) 2.9238 .
C(4) H(8) 3.2411 .
C(4) H(9) 2.5183 .
C(4) H(10) 3.2473 .
C(4) H(11) 2.9467 .
C(4) H(12) 3.0709 .
C(4) H(28) 3.4408 45501
C(4) H(32) 3.2473 45501
C(4) H(35) 3.4260 45501
C(5) H(3) 2.0505 .
C(5) H(4) 2.0811 .
C(5) H(9) 2.7356 .
C(5) H(12) 2.6642 .
C(5) H(16) 2.6962 .
C(5) H(71) 3.0646 55401
C(6) H(1) 3.3926 .
C(6) H(2) 2.6450 .
C(6) H(3) 2.6613 .
C(6) H(19) 3.3955 .
C(6) H(25) 3.2513 45501
C(6) H(26) 3.2147 45501
C(6) H(31) 3.1457 65602
C(6) H(45) 3.3391 66602
C(6) H(64) 3.3772 45501
C(7) H(1) 2.6339 .
C(7) H(3) 3.3027 .
C(7) H(4) 2.6280 .
C(7) H(5) 2.8449 .
C(7) H(30) 3.4236 65602
C(7) H(32) 3.5148 45501
C(7) H(80) 3.1855 65602
C(8) H(3) 2.6274 .
C(8) H(4) 2.8212 .
C(8) H(5) 2.0496 .
C(8) H(12) 2.0211 .
C(8) H(13) 3.2475 .
C(8) H(15) 3.2543 .
C(8) H(16) 2.0105 .
C(8) H(70) 3.0532 55401
C(8) H(71) 3.0823 55401
C(9) H(3) 3.3038 .
C(9) H(4) 3.0126 .
C(9) H(5) 2.6929 .
C(9) H(13) 2.0309 .
C(9) H(14) 3.2161 .
C(9) H(16) 3.2073 .
C(9) H(35) 3.4862 45501
C(9) H(70) 3.0102 55401
C(10) H(12) 2.0422 .
C(10) H(14) 1.9741 .
C(10) H(15) 3.1897 .
C(10) H(43) 3.5704 45501
C(10) H(57) 3.2563 45401
C(10) H(70) 3.3091 55401
C(10) H(74) 3.3197 45401
C(10) H(75) 3.5748 45401
C(10) H(93) 3.5306 66602
C(11) H(12) 3.2159 .
C(11) H(13) 1.9900 .
C(11) H(15) 2.0045 .
C(11) H(16) 3.2030 .
C(11) H(23) 3.2741 66602
C(11) H(42) 3.3203 45501
C(11) H(43) 3.5609 45501
C(11) H(70) 3.5395 55401
C(11) H(91) 3.3408 66602
C(11) H(93) 3.1902 66602
C(11) H(96) 3.3669 66602
C(12) H(13) 3.1934 .
C(12) H(14) 2.0054 .
C(12) H(16) 2.0148 .
C(12) H(18) 3.1743 66602
C(12) H(20) 3.4056 66602
C(12) H(23) 3.3797 66602
C(12) H(42) 3.4341 45501
C(12) H(70) 3.5889 55401
C(12) H(96) 3.3836 66602
C(13) H(3) 3.3491 .
C(13) H(5) 3.1868 .
C(13) H(12) 3.2085 .
C(13) H(14) 3.2143 .
C(13) H(15) 2.0321 .
C(13) H(47) 3.4210 .
C(13) H(70) 3.3429 55401
C(13) H(71) 3.1421 55401
C(13) H(72) 3.4414 55401
C(14) H(2) 3.0262 .
C(14) H(18) 2.0286 .
C(14) H(19) 2.0327 .
C(14) H(20) 3.3210 .
C(14) H(21) 2.7282 .
C(14) H(23) 3.2908 .
C(14) H(24) 2.7049 .
C(14) H(25) 3.3298 .
C(14) H(26) 2.0375 .
C(14) H(27) 2.0462 .
C(14) H(28) 3.0377 .
C(14) H(29) 3.5014 .
C(14) H(30) 2.8135 .
C(14) H(40) 3.3398 .
C(14) H(49) 3.2970 .
C(15) H(2) 3.0133 .
C(15) H(15) 3.0547 66602
C(15) H(17) 1.9728 .
C(15) H(20) 2.0350 .
C(15) H(21) 2.0403 .
C(15) H(22) 3.2939 .
C(15) H(23) 2.7168 .
C(15) H(24) 3.2458 .
C(15) H(26) 3.2897 .
C(15) H(27) 2.6664 .
C(15) H(48) 3.5805 .
C(15) H(49) 2.9808 .
C(15) H(64) 3.2938 45501
C(16) H(2) 3.5462 .
C(16) H(15) 3.0785 66602
C(16) H(17) 2.5650 .
C(16) H(18) 2.0393 .
C(16) H(19) 2.0399 .
C(16) H(22) 2.0136 .
C(16) H(23) 2.0239 .
C(16) H(24) 2.7280 .
C(16) H(25) 3.3176 .
C(16) H(27) 3.2428 .
C(16) H(64) 3.1205 45501
C(16) H(79) 2.9926 .
C(17) H(14) 3.4762 66602
C(17) H(15) 3.4648 66602
C(17) H(17) 3.0666 .
C(17) H(18) 2.6937 .
C(17) H(19) 3.2990 .
C(17) H(20) 2.0266 .
C(17) H(21) 2.0267 .
C(17) H(24) 2.0239 .
C(17) H(25) 2.0358 .
C(17) H(26) 3.3078 .
C(17) H(27) 2.7185 .
C(17) H(54) 3.4961 .
C(17) H(79) 3.5300 .
C(17) H(88) 3.5807 .
C(18) H(8) 3.1108 65501
C(18) H(17) 2.5628 .
C(18) H(18) 3.2154 .
C(18) H(20) 3.3172 .
C(18) H(21) 2.7493 .
C(18) H(22) 2.0259 .
C(18) H(23) 2.0244 .
C(18) H(26) 2.0379 .
C(18) H(27) 2.0487 .
C(18) H(45) 3.5797 76602
C(18) H(54) 3.3438 .
C(19) H(8) 3.0227 65501
C(19) H(17) 1.9829 .
C(19) H(18) 2.6447 .
C(19) H(19) 3.2909 .
C(19) H(21) 3.2827 .
C(19) H(22) 3.3098 .
C(19) H(23) 2.7220 .
C(19) H(24) 2.0406 .
C(19) H(25) 2.0538 .
C(19) H(28) 3.0015 .
C(19) H(30) 3.0157 .
C(19) H(40) 3.0068 .
C(19) H(45) 3.4621 76602
C(20) H(17) 2.9934 .
C(20) H(26) 2.8113 .
C(20) H(29) 2.0241 .
C(20) H(30) 2.0214 .
C(20) H(31) 3.3266 .
C(20) H(32) 2.7192 .
C(20) H(34) 3.3248 .
C(20) H(35) 2.7609 .
C(20) H(36) 3.3393 .
C(20) H(37) 2.0629 .
C(20) H(38) 2.0746 .
C(20) H(39) 3.0407 .
C(20) H(41) 2.8872 .
C(21) H(1) 3.2624 .
C(21) H(11) 3.3057 65602
C(21) H(17) 2.8961 .
C(21) H(26) 3.0532 .
C(21) H(28) 2.0166 .
C(21) H(31) 2.0419 .
C(21) H(32) 2.0439 .
C(21) H(33) 3.3118 .
C(21) H(34) 2.7229 .
C(21) H(35) 3.2430 .
C(21) H(37) 2.7202 .
C(21) H(38) 3.3105 .
C(22) H(4) 3.3919 65501
C(22) H(8) 3.5863 65602
C(22) H(28) 2.7060 .
C(22) H(29) 2.0419 .
C(22) H(30) 2.0413 .
C(22) H(33) 2.0178 .
C(22) H(34) 2.0303 .
C(22) H(35) 2.6869 .
C(22) H(36) 3.2648 .
C(22) H(37) 3.2824 .
C(23) H(28) 3.2832 .
C(23) H(29) 2.6964 .
C(23) H(30) 3.3110 .
C(23) H(31) 2.0342 .
C(23) H(32) 2.0252 .
C(23) H(35) 2.0245 .
C(23) H(36) 2.0021 .
C(23) H(37) 2.7601 .
C(23) H(38) 3.3253 .
C(23) H(58) 3.2891 75602
C(23) H(65) 3.4454 75602
C(23) H(81) 3.5192 65602
C(23) H(82) 3.5636 65602
C(24) H(4) 3.3421 65501
C(24) H(28) 2.7324 .
C(24) H(29) 3.1961 .
C(24) H(31) 3.2834 .
C(24) H(32) 2.6674 .
C(24) H(33) 2.0331 .
C(24) H(34) 2.0360 .
C(24) H(37) 2.0322 .
C(24) H(38) 2.0276 .
C(24) H(58) 2.9716 75602
C(24) H(73) 3.5130 55401
C(24) H(82) 3.0951 65602
C(25) H(28) 2.0528 .
C(25) H(29) 2.6954 .
C(25) H(30) 3.3137 .
C(25) H(32) 3.2356 .
C(25) H(33) 3.3360 .
C(25) H(34) 2.7695 .
C(25) H(35) 2.0292 .
C(25) H(36) 2.0238 .
C(25) H(39) 2.9821 .
C(25) H(41) 3.2794 .
C(25) H(73) 3.2821 55401
C(25) H(82) 3.0936 65602
C(26) H(18) 3.3831 .
C(26) H(27) 3.3818 .
C(26) H(28) 2.9686 .
C(26) H(38) 2.9054 .
C(26) H(40) 2.0553 .
C(26) H(41) 2.0424 .
C(26) H(42) 3.3238 .
C(26) H(43) 2.7151 .
C(26) H(44) 3.3142 .
C(26) H(46) 3.3324 .
C(26) H(47) 2.7358 .
C(26) H(48) 2.0362 .
C(26) H(49) 2.0339 .
C(27) H(26) 3.5698 .
C(27) H(27) 3.0527 .
C(27) H(28) 2.9376 .
C(27) H(38) 3.2849 .
C(27) H(39) 1.9982 .
C(27) H(42) 2.0342 .
C(27) H(43) 2.0445 .
C(27) H(44) 2.7296 .
C(27) H(44) 3.3729 76602
C(27) H(45) 3.3218 .
C(27) H(47) 3.2711 .
C(27) H(48) 3.3037 .
C(27) H(49) 2.6804 .
C(28) H(27) 3.5474 76602
C(28) H(39) 2.5977 .
C(28) H(40) 2.0475 .
C(28) H(41) 2.0353 .
C(28) H(44) 2.0385 .
C(28) H(45) 2.0309 .
C(28) H(46) 3.3141 .
C(28) H(47) 2.7143 .
C(28) H(49) 3.2188 .
C(29) H(6) 3.2171 66602
C(29) H(27) 3.1552 76602
C(29) H(39) 3.1588 .
C(29) H(40) 2.7205 .
C(29) H(40) 3.3696 76602
C(29) H(41) 3.3150 .
C(29) H(42) 2.0173 .
C(29) H(43) 2.0322 .
C(29) H(46) 2.0633 .
C(29) H(47) 2.0565 .
C(29) H(48) 3.3203 .
C(29) H(49) 2.7052 .
C(30) H(6) 3.4901 66602
C(30) H(16) 3.2207 .
C(30) H(39) 2.6191 .
C(30) H(40) 3.2570 .
C(30) H(42) 3.3115 .
C(30) H(43) 2.7120 .
C(30) H(44) 2.0596 .
C(30) H(45) 2.0585 .
C(30) H(48) 2.0120 .
C(30) H(48) 3.5371 66602
C(30) H(49) 2.0041 .
C(30) H(63) 3.3813 76602
C(31) H(16) 3.3080 .
C(31) H(18) 3.0427 .
C(31) H(19) 3.5286 .
C(31) H(39) 1.9824 .
C(31) H(40) 2.7051 .
C(31) H(41) 3.3014 .
C(31) H(43) 3.2197 .
C(31) H(44) 2.7395 .
C(31) H(45) 3.3118 .
C(31) H(46) 2.0185 .
C(31) H(46) 3.3076 66602
C(31) H(47) 2.0092 .
C(32) H(55) 3.3197 .
C(32) H(56) 2.8340 .
C(32) H(57) 2.7401 .
C(32) H(59) 3.1753 .
C(32) H(60) 2.6692 .
C(32) H(66) 3.1487 .
C(32) H(75) 3.0518 .
C(32) H(87) 3.0166 .
C(33) H(50) 2.1004 .
C(33) H(51) 2.1035 .
C(33) H(52) 3.1738 .
C(33) H(53) 2.5945 .
C(33) H(55) 2.0092 .
C(33) H(56) 2.0323 .
C(33) H(57) 2.0297 .
C(33) H(58) 3.2323 .
C(33) H(59) 3.0627 .
C(33) H(60) 2.6289 .
C(33) H(75) 3.5734 .
C(34) H(50) 2.5435 .
C(34) H(51) 3.2425 .
C(34) H(52) 2.0522 .
C(34) H(53) 2.0404 .
C(34) H(54) 2.6776 .
C(34) H(55) 2.5968 .
C(34) H(56) 3.1815 .
C(34) H(57) 3.1066 .
C(34) H(58) 2.0724 .
C(34) H(59) 2.0589 .
C(34) H(60) 2.0669 .
C(35) H(54) 2.0295 .
C(35) H(55) 2.6317 .
C(35) H(57) 3.5515 .
C(35) H(58) 2.6232 .
C(35) H(59) 2.9349 .
C(35) H(60) 3.3327 .
C(35) H(65) 2.9848 .
C(35) H(77) 3.5173 65501
C(35) H(84) 3.2704 65501
C(36) H(22) 3.0360 .
C(36) H(25) 3.5720 .
C(36) H(52) 2.0705 .
C(36) H(53) 2.0413 .
C(36) H(58) 3.2669 .
C(36) H(59) 3.0194 .
C(36) H(61) 2.6840 .
C(36) H(65) 2.6590 .
C(37) H(13) 3.5626 65601
C(37) H(50) 3.4166 .
C(37) H(51) 2.7191 .
C(37) H(53) 2.6245 .
C(37) H(68) 3.2610 65501
C(37) H(70) 3.4748 65501
C(37) H(75) 3.4555 .
C(38) H(33) 3.4803 75602
C(38) H(36) 3.4114 75602
C(38) H(50) 2.5739 .
C(38) H(52) 2.6795 .
C(38) H(53) 3.3653 .
C(38) H(54) 2.8678 .
C(38) H(78) 3.5277 .
C(39) H(22) 3.0983 .
C(39) H(25) 3.0707 .
C(39) H(52) 2.8004 .
C(39) H(53) 2.6192 .
C(39) H(54) 2.0202 .
C(39) H(61) 1.9846 .
C(39) H(62) 3.2295 .
C(39) H(64) 3.2654 .
C(39) H(65) 2.0514 .
C(40) H(22) 3.1356 .
C(40) H(23) 3.4457 .
C(40) H(25) 3.4824 .
C(40) H(53) 3.4390 .
C(40) H(54) 3.1264 .
C(40) H(62) 2.0102 .
C(40) H(63) 3.1961 .
C(40) H(65) 3.2017 .
C(40) H(91) 3.4384 .
C(41) H(61) 1.9920 .
C(41) H(63) 1.9912 .
C(41) H(64) 3.1834 .
C(41) H(95) 3.3401 65501
C(42) H(45) 3.1778 76602
C(42) H(47) 3.2801 76602
C(42) H(61) 3.1787 .
C(42) H(62) 1.9801 .
C(42) H(64) 2.0104 .
C(42) H(65) 3.2299 .
C(42) H(95) 3.1229 65501
C(42) H(96) 3.4627 65501
C(43) H(7) 2.9232 65501
C(43) H(20) 3.3209 65501
C(43) H(25) 3.4369 .
C(43) H(45) 3.4206 76602
C(43) H(62) 3.1861 .
C(43) H(63) 2.0137 .
C(43) H(65) 2.0215 .
C(43) H(97) 3.4658 65501
C(44) H(7) 3.1519 65501
C(44) H(25) 2.9962 .
C(44) H(52) 2.9433 .
C(44) H(53) 3.2543 .
C(44) H(54) 2.6786 .
C(44) H(61) 3.1940 .
C(44) H(63) 3.2400 .
C(44) H(64) 2.0324 .
C(44) H(81) 3.3534 65501
C(44) H(97) 3.5648 65501
C(45) H(51) 3.1684 .
C(45) H(67) 2.0299 .
C(45) H(68) 2.0494 .
C(45) H(69) 2.7352 .
C(45) H(70) 3.3297 .
C(45) H(72) 3.2852 .
C(45) H(73) 2.7242 .
C(45) H(74) 3.3286 .
C(45) H(75) 2.0443 .
C(45) H(76) 2.0381 .
C(45) H(77) 3.0576 .
C(45) H(86) 2.8936 .
C(45) H(87) 3.4524 .
C(45) H(89) 3.2120 .
C(45) H(98) 3.3594 .
C(46) H(55) 3.2749 45501
C(46) H(66) 1.9737 .
C(46) H(69) 2.0169 .
C(46) H(70) 2.0284 .
C(46) H(71) 3.2984 .
C(46) H(72) 2.7236 .
C(46) H(73) 3.2497 .
C(46) H(75) 3.3105 .
C(46) H(76) 2.6907 .
C(46) H(77) 3.1184 .
C(46) H(86) 3.2147 .
C(46) H(98) 2.9778 .
C(47) H(55) 3.5567 45501
C(47) H(56) 3.5998 45501
C(47) H(66) 2.5957 .
C(47) H(67) 2.0163 .
C(47) H(68) 2.0360 .
C(47) H(71) 2.0113 .
C(47) H(72) 2.0073 .
C(47) H(73) 2.7201 .
C(47) H(74) 3.2981 .
C(47) H(76) 3.2182 .
C(48) H(39) 3.5803 55601
C(48) H(66) 3.0964 .
C(48) H(67) 2.7038 .
C(48) H(68) 3.3035 .
C(48) H(69) 2.0084 .
C(48) H(70) 2.0197 .
C(48) H(73) 2.0190 .
C(48) H(74) 2.0238 .
C(48) H(75) 3.2959 .
C(48) H(76) 2.6933 .
C(49) H(13) 3.2153 65601
C(49) H(38) 3.0469 55601
C(49) H(66) 2.5843 .
C(49) H(67) 3.2326 .
C(49) H(69) 2.7179 .
C(49) H(70) 3.3007 .
C(49) H(71) 2.0168 .
C(49) H(72) 2.0175 .
C(49) H(75) 2.0301 .
C(49) H(76) 2.0275 .
C(50) H(13) 3.1689 65601
C(50) H(51) 3.1124 .
C(50) H(66) 1.9801 .
C(50) H(67) 2.6830 .
C(50) H(68) 3.3136 .
C(50) H(69) 3.2558 .
C(50) H(71) 3.2944 .
C(50) H(72) 2.7077 .
C(50) H(73) 2.0278 .
C(50) H(74) 2.0318 .
C(50) H(89) 3.0020 .
C(50) H(90) 3.4901 .
C(51) H(50) 3.5923 .
C(51) H(66) 2.9578 .
C(51) H(68) 2.9661 .
C(51) H(78) 2.0576 .
C(51) H(79) 2.0509 .
C(51) H(80) 3.3672 .
C(51) H(81) 2.7726 .
C(51) H(83) 3.2754 .
C(51) H(84) 2.7587 .
C(51) H(85) 3.3355 .
C(51) H(86) 2.0178 .
C(51) H(87) 2.0213 .
C(51) H(88) 3.0652 .
C(51) H(97) 2.8712 .
C(52) H(21) 3.0657 .
C(52) H(59) 3.5582 .
C(52) H(77) 2.0578 .
C(52) H(80) 2.0384 .
C(52) H(81) 2.0389 .
C(52) H(82) 3.2895 .
C(52) H(83) 2.6780 .
C(52) H(84) 3.1912 .
C(52) H(86) 3.2900 .
C(52) H(87) 2.7062 .
C(52) H(88) 2.9941 .
C(52) H(97) 3.2154 .
C(53) H(9) 3.4016 65602
C(53) H(21) 3.2825 .
C(53) H(34) 3.3005 65602
C(53) H(52) 3.5830 45501
C(53) H(65) 3.4930 45501
C(53) H(77) 2.7934 .
C(53) H(78) 2.0321 .
C(53) H(79) 2.0414 .
C(53) H(82) 2.0033 .
C(53) H(83) 2.0231 .
C(53) H(84) 2.6019 .
C(53) H(85) 3.2238 .
C(53) H(87) 3.2293 .
C(54) H(9) 3.3114 65602
C(54) H(36) 3.2790 65602
C(54) H(37) 3.3642 65602
C(54) H(77) 3.3424 .
C(54) H(78) 2.6728 .
C(54) H(79) 3.2861 .
C(54) H(80) 2.0068 .
C(54) H(81) 2.0215 .
C(54) H(84) 1.9957 .
C(54) H(85) 1.9784 .
C(54) H(86) 3.2805 .
C(54) H(87) 2.6731 .
C(55) H(36) 3.5090 65602
C(55) H(52) 3.4163 45501
C(55) H(77) 2.7774 .
C(55) H(78) 3.2124 .
C(55) H(80) 3.2212 .
C(55) H(81) 2.6052 .
C(55) H(82) 1.9823 .
C(55) H(83) 1.9988 .
C(55) H(86) 2.0460 .
C(55) H(87) 2.0242 .
C(56) H(50) 3.0808 .
C(56) H(66) 2.8745 .
C(56) H(68) 3.3018 .
C(56) H(77) 2.0243 .
C(56) H(78) 2.7149 .
C(56) H(79) 3.2842 .
C(56) H(81) 3.1933 .
C(56) H(82) 3.2865 .
C(56) H(83) 2.6831 .
C(56) H(84) 2.0318 .
C(56) H(85) 2.0306 .
C(57) H(67) 3.3326 .
C(57) H(76) 3.4463 .
C(57) H(77) 2.9825 .
C(57) H(78) 3.5592 .
C(57) H(79) 2.8811 .
C(57) H(89) 2.0352 .
C(57) H(90) 2.0476 .
C(57) H(91) 2.6776 .
C(57) H(92) 3.2886 .
C(57) H(94) 3.2536 .
C(57) H(95) 3.3221 .
C(57) H(96) 2.7338 .
C(57) H(97) 2.0397 .
C(57) H(98) 2.0276 .
C(58) H(61) 3.4117 .
C(58) H(76) 2.9773 .
C(58) H(88) 1.9907 .
C(58) H(91) 2.0077 .
C(58) H(92) 2.0021 .
C(58) H(93) 3.2888 .
C(58) H(94) 2.7095 .
C(58) H(96) 3.2746 .
C(58) H(97) 3.3152 .
C(58) H(98) 2.6967 .
C(59) H(14) 3.3458 66602
C(59) H(61) 3.2628 .
C(59) H(88) 2.5716 .
C(59) H(89) 2.0108 .
C(59) H(90) 2.0074 .
C(59) H(93) 2.0349 .
C(59) H(94) 2.0475 .
C(59) H(95) 3.3074 .
C(59) H(96) 2.7215 .
C(59) H(98) 3.2293 .
C(60) H(14) 3.4875 66602
C(60) H(88) 3.1078 .
C(60) H(89) 2.6914 .
C(60) H(90) 3.3040 .
C(60) H(91) 2.0447 .
C(60) H(92) 2.0519 .
C(60) H(95) 2.0081 .
C(60) H(96) 2.0221 .
C(60) H(97) 3.2854 .
C(60) H(98) 2.6892 .
C(61) H(20) 3.5941 .
C(61) H(88) 2.6030 .
C(61) H(89) 3.2476 .
C(61) H(91) 2.7037 .
C(61) H(92) 3.3071 .
C(61) H(93) 2.0056 .
C(61) H(94) 2.0220 .
C(61) H(97) 2.0430 .
C(61) H(98) 2.0523 .
C(62) H(67) 3.0975 .
C(62) H(68) 3.5315 .
C(62) H(77) 2.9265 .
C(62) H(79) 3.1939 .
C(62) H(88) 1.9824 .
C(62) H(89) 2.6945 .
C(62) H(90) 3.3152 .
C(62) H(91) 3.2301 .
C(62) H(93) 3.2912 .
C(62) H(94) 2.7004 .
C(62) H(95) 2.0478 .
C(62) H(96) 2.0529 .
H(1) C(1) 3.3404 65602
H(4) C(22) 3.3919 45501
H(4) C(24) 3.3421 45501
H(6) C(29) 3.2171 66602
H(6) C(30) 3.4901 66602
H(7) C(43) 2.9232 45501
H(7) C(44) 3.1519 45501
H(8) C(18) 3.1108 45501
H(8) C(19) 3.0227 45501
H(8) C(22) 3.5863 65602
H(9) C(53) 3.4016 65602
H(9) C(54) 3.3114 65602
H(10) C(1) 3.3704 65602
H(11) C(21) 3.3057 65602
H(12) C(4) 3.0709 .
H(12) C(5) 2.6642 .
H(12) C(8) 2.0211 .
H(12) C(10) 2.0422 .
H(12) C(11) 3.2159 .
H(12) C(13) 3.2085 .
H(13) C(37) 3.5626 45401
H(13) C(49) 3.2153 45401
H(13) C(50) 3.1689 45401
H(14) C(17) 3.4762 66602
H(14) C(59) 3.3458 66602
H(14) C(60) 3.4875 66602
H(15) C(15) 3.0547 66602
H(15) C(16) 3.0785 66602
H(15) C(17) 3.4648 66602
H(18) C(12) 3.1743 66602
H(20) C(12) 3.4056 66602
H(20) C(43) 3.3209 45501
H(23) C(11) 3.2741 66602
H(23) C(12) 3.3797 66602
H(25) C(6) 3.2513 65501
H(26) C(6) 3.2147 65501
H(27) C(28) 3.5474 76602
H(27) C(29) 3.1552 76602
H(28) C(4) 3.4408 65501
H(29) C(1) 3.0953 65602
H(29) C(2) 3.4624 65602
H(30) C(7) 3.4236 65602
H(31) C(1) 3.4763 65602
H(31) C(2) 3.0024 65602
H(31) C(6) 3.1457 65602
H(32) C(3) 3.4272 65501
H(32) C(4) 3.2473 65501
H(32) C(7) 3.5148 65501
H(33) C(38) 3.4803 75602
H(34) C(53) 3.3005 65602
H(35) C(4) 3.4260 65501
H(35) C(9) 3.4862 65501
H(36) C(38) 3.4114 75602
H(36) C(54) 3.2790 65602
H(36) C(55) 3.5090 65602
H(37) C(54) 3.3642 65602
H(38) C(49) 3.0469 55401
H(39) C(48) 3.5803 55401
H(40) C(29) 3.3696 76602
H(42) C(11) 3.3203 65501
H(42) C(12) 3.4341 65501
H(43) C(10) 3.5704 65501
H(43) C(11) 3.5609 65501
H(44) C(27) 3.3729 76602
H(45) C(6) 3.3391 66602
H(45) C(18) 3.5797 76602
H(45) C(19) 3.4621 76602
H(45) C(42) 3.1778 76602
H(45) C(43) 3.4206 76602
H(46) C(31) 3.3076 66602
H(47) C(42) 3.2801 76602
H(48) C(30) 3.5371 66602
H(52) C(53) 3.5830 65501
H(52) C(55) 3.4163 65501
H(55) C(46) 3.2749 65501
H(55) C(47) 3.5567 65501
H(56) C(47) 3.5998 65501
H(57) C(10) 3.2563 65601
H(58) C(23) 3.2891 75602
H(58) C(24) 2.9716 75602
H(63) C(30) 3.3813 76602
H(64) C(6) 3.3772 65501
H(64) C(15) 3.2938 65501
H(64) C(16) 3.1205 65501
H(65) C(23) 3.4454 75602
H(65) C(53) 3.4930 65501
H(68) P(2) 3.0124 .
H(68) C(37) 3.2610 45501
H(68) C(45) 2.0494 .
H(68) C(47) 2.0360 .
H(68) C(48) 3.3035 .
H(68) C(50) 3.3136 .
H(68) C(51) 2.9661 .
H(68) C(56) 3.3018 .
H(68) C(62) 3.5315 .
H(70) C(8) 3.0532 55601
H(70) C(9) 3.0102 55601
H(70) C(10) 3.3091 55601
H(70) C(11) 3.5395 55601
H(70) C(12) 3.5889 55601
H(70) C(13) 3.3429 55601
H(70) C(37) 3.4748 45501
H(71) O(1) 2.7472 55601
H(71) C(5) 3.0646 55601
H(71) C(8) 3.0823 55601
H(71) C(13) 3.1421 55601
H(72) C(13) 3.4414 55601
H(73) C(24) 3.5130 55601
H(73) C(25) 3.2821 55601
H(74) C(10) 3.3197 65601
H(75) C(10) 3.5748 65601
H(77) C(35) 3.5173 45501
H(80) C(7) 3.1855 65602
H(81) C(23) 3.5192 65602
H(81) C(44) 3.3534 45501
H(82) C(23) 3.5636 65602
H(82) C(24) 3.0951 65602
H(82) C(25) 3.0936 65602
H(84) C(35) 3.2704 45501
H(91) C(11) 3.3408 66602
H(93) C(10) 3.5306 66602
H(93) C(11) 3.1902 66602
H(95) C(41) 3.3401 45501
H(95) C(42) 3.1229 45501
H(96) C(11) 3.3669 66602
H(96) C(12) 3.3836 66602
H(96) C(42) 3.4627 45501
H(97) C(43) 3.4658 45501
H(97) C(44) 3.5648 45501

loop_
_geom_torsion_atom_site_label_1
_geom_torsion_atom_site_label_2
_geom_torsion_atom_site_label_3
_geom_torsion_atom_site_label_4
_geom_torsion
O(1) Ni(1) P(1) C(14) 150.4(5)
O(1) Ni(1) P(1) C(20) -93.1(5)
O(1) Ni(1) P(1) C(26) 23.2(4)
C(1) Ni(1) P(1) C(14) -27.9(5)
C(1) Ni(1) P(1) C(20) 88.6(5)
C(1) Ni(1) P(1) C(26) -155.0(4)
C(2) Ni(1) P(1) C(14) -5.6(6)
C(2) Ni(1) P(1) C(20) 110.9(5)
C(2) Ni(1) P(1) C(26) -132.8(4)
C(3) Ni(1) P(1) C(14) -94.5(9)
C(3) Ni(1) P(1) C(20) 22.0(9)
C(3) Ni(1) P(1) C(26) 138.3(8)
P(1) Ni(1) O(1) C(5) 165.8(8)
C(1) Ni(1) O(1) C(5) -18(1)
C(2) Ni(1) O(1) C(5) -31.4(9)
C(3) Ni(1) O(1) C(5) -3.9(8)
P(1) Ni(1) C(1) C(2) 158.6(7)
O(1) Ni(1) C(1) C(2) -16(1)
C(3) Ni(1) C(1) C(2) -32.3(7)
P(1) Ni(1) C(2) C(1) -33(1)
P(1) Ni(1) C(2) C(3) -162.6(7)
P(1) Ni(1) C(2) C(6) 76(1)
O(1) Ni(1) C(2) C(1) 173.4(7)
O(1) Ni(1) C(2) C(3) 44.4(9)
O(1) Ni(1) C(2) C(6) -75(1)
C(1) Ni(1) C(2) C(3) -128(1)
C(1) Ni(1) C(2) C(6) 110(1)
C(3) Ni(1) C(2) C(1) 128(1)
C(3) Ni(1) C(2) C(6) -120(1)
P(1) Ni(1) C(3) C(2) 102(2)
P(1) Ni(1) C(3) C(4) -137(1)
P(1) Ni(1) C(3) C(7) -16(3)
O(1) Ni(1) C(3) C(2) -141.7(9)
O(1) Ni(1) C(3) C(4) -21.3(9)
O(1) Ni(1) C(3) C(7) 99(1)
C(1) Ni(1) C(3) C(2) 32.8(8)
C(1) Ni(1) C(3) C(4) 153.1(9)
C(1) Ni(1) C(3) C(7) -85(1)
C(2) Ni(1) C(3) C(4) 120(1)
C(2) Ni(1) C(3) C(7) -118(1)
O(2) Ni(2) P(2) C(45) -147.0(5)
O(2) Ni(2) P(2) C(51) 95.5(5)
O(2) Ni(2) P(2) C(57) -19.2(4)
C(32) Ni(2) P(2) C(45) 33.4(5)
C(32) Ni(2) P(2) C(51) -84.0(5)
C(32) Ni(2) P(2) C(57) 161.2(4)
C(33) Ni(2) P(2) C(45) 10.7(5)
C(33) Ni(2) P(2) C(51) -106.8(5)
C(33) Ni(2) P(2) C(57) 138.4(4)
C(34) Ni(2) P(2) C(45) 105.0(7)
C(34) Ni(2) P(2) C(51) -12.5(9)
C(34) Ni(2) P(2) C(57) -127.3(7)
P(2) Ni(2) O(2) C(36) -163.1(8)
C(32) Ni(2) O(2) C(36) 15(1)
C(33) Ni(2) O(2) C(36) 32.1(9)
C(34) Ni(2) O(2) C(36) 4.2(8)
P(2) Ni(2) C(32) C(33) -159.7(8)
O(2) Ni(2) C(32) C(33) 21(1)
C(34) Ni(2) C(32) C(33) 33.7(8)
P(2) Ni(2) C(33) C(32) 33(1)
P(2) Ni(2) C(33) C(34) 159.2(8)
P(2) Ni(2) C(33) C(37) -80(1)
O(2) Ni(2) C(33) C(32) -171.5(7)
O(2) Ni(2) C(33) C(34) -45(1)
O(2) Ni(2) C(33) C(37) 74(1)
C(32) Ni(2) C(33) C(34) 125(1)
C(32) Ni(2) C(33) C(37) -114(1)
C(34) Ni(2) C(33) C(32) -125(1)
C(34) Ni(2) C(33) C(37) 120(1)
P(2) Ni(2) C(34) C(33) -110(2)
P(2) Ni(2) C(34) C(35) 129(2)
P(2) Ni(2) C(34) C(38) 8(3)
O(2) Ni(2) C(34) C(33) 140.2(9)
O(2) Ni(2) C(34) C(35) 20.6(9)
O(2) Ni(2) C(34) C(38) -100(1)
C(32) Ni(2) C(34) C(33) -35.4(9)
C(32) Ni(2) C(34) C(35) -154(1)
C(32) Ni(2) C(34) C(38) 83(1)
C(33) Ni(2) C(34) C(35) -119(1)
C(33) Ni(2) C(34) C(38) 119(1)
Ni(1) P(1) C(14) C(15) -56(1)
Ni(1) P(1) C(14) C(19) 171(1)
C(20) P(1) C(14) C(15) -178.2(9)
C(20) P(1) C(14) C(19) 50(1)
C(26) P(1) C(14) C(15) 69(1)
C(26) P(1) C(14) C(19) -62(1)
Ni(1) P(1) C(20) C(21) -67(1)
Ni(1) P(1) C(20) C(25) 55(1)
C(14) P(1) C(20) C(21) 55(1)
C(14) P(1) C(20) C(25) 177.9(8)
C(26) P(1) C(20) C(21) 172.8(9)
C(26) P(1) C(20) C(25) -64.3(9)
Ni(1) P(1) C(26) C(27) -170.7(9)
Ni(1) P(1) C(26) C(31) 59.0(9)
C(14) P(1) C(26) C(27) 61(1)
C(14) P(1) C(26) C(31) -68.9(9)
C(20) P(1) C(26) C(27) -50(1)
C(20) P(1) C(26) C(31) 179.7(7)
Ni(2) P(2) C(45) C(46) -175(1)
Ni(2) P(2) C(45) C(50) 51(1)
C(51) P(2) C(45) C(46) -55(1)
C(51) P(2) C(45) C(50) 171(1)
C(57) P(2) C(45) C(46) 57(1)
C(57) P(2) C(45) C(50) -75(1)
Ni(2) P(2) C(51) C(52) -54(1)
Ni(2) P(2) C(51) C(56) 66(1)
C(45) P(2) C(51) C(52) -177.6(9)
C(45) P(2) C(51) C(56) -56(1)
C(57) P(2) C(51) C(52) 64(1)
C(57) P(2) C(51) C(56) -174.9(9)
Ni(2) P(2) C(57) C(58) -64(1)
Ni(2) P(2) C(57) C(62) 165.8(9)
C(45) P(2) C(57) C(58) 64(1)
C(45) P(2) C(57) C(62) -65(1)
C(51) P(2) C(57) C(58) 178.0(8)
C(51) P(2) C(57) C(62) 47(1)
Ni(1) O(1) C(5) C(4) 28(1)
Ni(1) O(1) C(5) C(8) 150.8(9)
Ni(2) O(2) C(36) C(35) -28(1)
Ni(2) O(2) C(36) C(39) -152(1)
Ni(1) C(1) C(2) C(3) 56(1)
Ni(1) C(1) C(2) C(6) -109(1)
Ni(1) C(2) C(3) C(4) -94(1)
Ni(1) C(2) C(3) C(7) 95(1)
C(1) C(2) C(3) Ni(1) -55(1)
C(1) C(2) C(3) C(4) -150(1)
C(1) C(2) C(3) C(7) 39(1)
C(6) C(2) C(3) Ni(1) 108(1)
C(6) C(2) C(3) C(4) 13(2)
C(6) C(2) C(3) C(7) -155(1)
Ni(1) C(3) C(4) C(5) 39(1)
C(2) C(3) C(4) C(5) 112(1)
C(7) C(3) C(4) C(5) -77(1)
C(3) C(4) C(5) O(1) -44(1)
C(3) C(4) C(5) C(8) -166(1)
O(1) C(5) C(8) C(9) 169(1)
O(1) C(5) C(8) C(13) -12(1)
C(4) C(5) C(8) C(9) -68(1)
C(4) C(5) C(8) C(13) 109(1)
C(5) C(8) C(9) C(10) 177(1)
C(13) C(8) C(9) C(10) -1(2)
C(5) C(8) C(13) C(12) -179(1)
C(9) C(8) C(13) C(12) 0(2)
C(8) C(9) C(10) C(11) 3(2)
C(9) C(10) C(11) C(12) -4(3)
C(10) C(11) C(12) C(13) 2(3)
C(11) C(12) C(13) C(8) 0(2)
P(1) C(14) C(15) C(16) 165(1)
C(19) C(14) C(15) C(16) -58(1)
P(1) C(14) C(19) C(18) -167(1)
C(15) C(14) C(19) C(18) 58(1)
C(14) C(15) C(16) C(17) 55(1)
C(15) C(16) C(17) C(18) -53(2)
C(16) C(17) C(18) C(19) 53(2)
C(17) C(18) C(19) C(14) -56(1)
P(1) C(20) C(21) C(22) 178(1)
C(25) C(20) C(21) C(22) 55(1)
P(1) C(20) C(25) C(24) -178(1)
C(21) C(20) C(25) C(24) -52(1)
C(20) C(21) C(22) C(23) -58(1)
C(21) C(22) C(23) C(24) 55(1)
C(22) C(23) C(24) C(25) -54(1)
C(23) C(24) C(25) C(20) 53(1)
P(1) C(26) C(27) C(28) 172(1)
C(31) C(26) C(27) C(28) -55(1)
P(1) C(26) C(31) C(30) -169(1)
C(27) C(26) C(31) C(30) 55(1)
C(26) C(27) C(28) C(29) 58(1)
C(27) C(28) C(29) C(30) -56(1)
C(28) C(29) C(30) C(31) 53(1)
C(29) C(30) C(31) C(26) -54(1)
Ni(2) C(32) C(33) C(34) -57(1)
Ni(2) C(32) C(33) C(37) 109(1)
Ni(2) C(33) C(34) C(35) 95(1)
Ni(2) C(33) C(34) C(38) -94(1)
C(32) C(33) C(34) Ni(2) 56(1)
C(32) C(33) C(34) C(35) 152(1)
C(32) C(33) C(34) C(38) -38(2)
C(37) C(33) C(34) Ni(2) -109(1)
C(37) C(33) C(34) C(35) -13(2)
C(37) C(33) C(34) C(38) 156(1)
Ni(2) C(34) C(35) C(36) -38(1)
C(33) C(34) C(35) C(36) -112(1)
C(38) C(34) C(35) C(36) 76(1)
C(34) C(35) C(36) O(2) 44(1)
C(34) C(35) C(36) C(39) 168(1)
O(2) C(36) C(39) C(40) 5(2)
O(2) C(36) C(39) C(44) -171(1)
C(35) C(36) C(39) C(40) -117(1)
C(35) C(36) C(39) C(44) 65(1)
C(36) C(39) C(40) C(41) -179(1)
C(44) C(39) C(40) C(41) -1(2)
C(36) C(39) C(44) C(43) -179(1)
C(40) C(39) C(44) C(43) 2(2)
C(39) C(40) C(41) C(42) 0(2)
C(40) C(41) C(42) C(43) 0(2)
C(41) C(42) C(43) C(44) 0(2)
C(42) C(43) C(44) C(39) -2(2)
P(2) C(45) C(46) C(47) 170(1)
C(50) C(45) C(46) C(47) -53(1)
P(2) C(45) C(50) C(49) -166(1)
C(46) C(45) C(50) C(49) 55(1)
C(45) C(46) C(47) C(48) 53(1)
C(46) C(47) C(48) C(49) -52(2)
C(47) C(48) C(49) C(50) 53(1)
C(48) C(49) C(50) C(45) -55(1)
P(2) C(51) C(52) C(53) 174(1)
C(56) C(51) C(52) C(53) 50(1)
P(2) C(51) C(56) C(55) -171(1)
C(52) C(51) C(56) C(55) -49(1)
C(51) C(52) C(53) C(54) -56(1)
C(52) C(53) C(54) C(55) 59(1)
C(53) C(54) C(55) C(56) -59(1)
C(54) C(55) C(56) C(51) 56(1)
P(2) C(57) C(58) C(59) 169(1)
C(62) C(57) C(58) C(59) -56(1)
P(2) C(57) C(62) C(61) -173(1)
C(58) C(57) C(62) C(61) 56(1)
C(57) C(58) C(59) C(60) 56(1)
C(58) C(59) C(60) C(61) -56(1)
C(59) C(60) C(61) C(62) 55(1)
C(60) C(61) C(62) C(57) -55(1)
